data_7124278
loop_
_publ_author_name
'Liu, Fupin'
'Spree, Lukas'

_publ_section_title
;
 Molecular Spinning Top: Visualizing the Dynamics of M3N@C80 with Variable
 Temperature Single Crystal X-ray Diffraction
;
_journal_name_full 'Chemical Communications'
_journal_paper_doi 10.1039/C9CC06363C
_journal_year 2019
_chemical_formula_moiety ;Ho2LuN@C80/NiOEP/2C6H6;
_chemical_formula_sum 'C128 H56 Ho2 Lu N5 Ni'
_chemical_formula_weight 2227.31
_chemical_name_common ;Ho2LuN@Ih(7)-C80/NiOEP/2C6H6;
_space_group_crystal_system triclinic
_space_group_IT_number 2
_space_group_name_Hall '-P 1'
_space_group_name_H-M_alt 'P -1'
_symmetry_space_group_name_Hall '-P 1'
_symmetry_space_group_name_H-M 'P -1'
_atom_sites_solution_hydrogens geom
_audit_creation_method SHELXL-2018/1
_audit_update_record
;
2019-08-14 deposited with the CCDC.    2019-10-07 downloaded from the CCDC.
;
_cell_angle_alpha 81.26(3)
_cell_angle_beta 74.34(3)
_cell_angle_gamma 86.42(3)
_cell_formula_units_Z 2
_cell_length_a 14.760(3)
_cell_length_b 15.460(3)
_cell_length_c 17.790(4)
_cell_measurement_reflns_used 46367
_cell_measurement_temperature 190(2)
_cell_measurement_theta_max 28.575
_cell_measurement_theta_min 1.058
_cell_volume 3862.4(15)
_computing_cell_refinement XDS
_computing_data_collection XDS
_computing_data_reduction XDS
_computing_structure_refinement 'SHELXL-2018/1 (Sheldrick, 2018)'
_computing_structure_solution 'SHELXT 2014/5 (Sheldrick, 2014)'
_diffrn_ambient_temperature 190(2)
_diffrn_measured_fraction_theta_full 0.904
_diffrn_measured_fraction_theta_max 0.904
_diffrn_measurement_device_type MAR225CCD
_diffrn_measurement_method 'phi scan'
_diffrn_radiation_type synchrotron
_diffrn_radiation_wavelength 0.89429
_diffrn_reflns_av_R_equivalents 0.0541
_diffrn_reflns_av_unetI/netI 0.0440
_diffrn_reflns_Laue_measured_fraction_full 0.904
_diffrn_reflns_Laue_measured_fraction_max 0.904
_diffrn_reflns_limit_h_max 17
_diffrn_reflns_limit_h_min -17
_diffrn_reflns_limit_k_max 18
_diffrn_reflns_limit_k_min -18
_diffrn_reflns_limit_l_max 20
_diffrn_reflns_limit_l_min -20
_diffrn_reflns_number 46367
_diffrn_reflns_point_group_measured_fraction_full 0.904
_diffrn_reflns_point_group_measured_fraction_max 0.904
_diffrn_reflns_theta_full 31.752
_diffrn_reflns_theta_max 31.752
_diffrn_reflns_theta_min 1.677
_diffrn_source 'BESSY BL MX-14.3'
_exptl_absorpt_coefficient_mu 6.606
_exptl_absorpt_correction_type none
_exptl_crystal_colour black
_exptl_crystal_density_diffrn 1.915
_exptl_crystal_description block
_exptl_crystal_F_000 2184
_exptl_crystal_size_max 0.07
_exptl_crystal_size_mid 0.06
_exptl_crystal_size_min 0.05
_refine_diff_density_max 1.338
_refine_diff_density_min -1.864
_refine_diff_density_rms 0.119
_refine_ls_extinction_method none
_refine_ls_goodness_of_fit_ref 1.070
_refine_ls_hydrogen_treatment constr
_refine_ls_matrix_type full
_refine_ls_number_parameters 1321
_refine_ls_number_reflns 11923
_refine_ls_number_restraints 825
_refine_ls_restrained_S_all 1.152
_refine_ls_R_factor_all 0.0933
_refine_ls_R_factor_gt 0.0808
_refine_ls_shift/su_max 0.000
_refine_ls_shift/su_mean 0.000
_refine_ls_structure_factor_coef Fsqd
_refine_ls_weighting_details 'w=1/[\s^2^(Fo^2^)+(0.1331P)^2^+15.9889P] where P=(Fo^2^+2Fc^2^)/3'
_refine_ls_weighting_scheme calc
_refine_ls_wR_factor_gt 0.2222
_refine_ls_wR_factor_ref 0.2372
_reflns_Friedel_coverage 0.000
_reflns_number_gt 9856
_reflns_number_total 11923
_reflns_threshold_expression 'I > 2\s(I)'
_cod_data_source_file c9cc06363c2.cif
_cod_data_source_block ho2lun@c80-190k
_cod_database_code 7124278
_shelx_shelxl_version_number 2018/1
_shelx_space_group_comment
;
The symmetry employed for this shelxl refinement is uniquely defined
by the following loop, which should always be used as a source of
symmetry information in preference to the above space-group names.
They are only intended as comments.
;

loop_
_space_group_symop_operation_xyz
'x, y, z'
'-x, -y, -z'

loop_
_atom_site_label
_atom_site_type_symbol
_atom_site_fract_x
_atom_site_fract_y
_atom_site_fract_z
_atom_site_U_iso_or_equiv
_atom_site_adp_type
_atom_site_occupancy
_atom_site_site_symmetry_order
_atom_site_calc_flag
_atom_site_refinement_flags_posn
_atom_site_refinement_flags_adp
_atom_site_refinement_flags_occupancy
_atom_site_disorder_assembly
_atom_site_disorder_group
Lu1 Lu 0.5580(2) 0.1452(2) 0.17184(18) 0.0742(7) Uani 0.3510(17) 1 d . U P A 1
Ho1 Ho 0.32796(14) 0.2442(2) 0.19525(13) 0.0702(6) Uani 0.3510(17) 1 d . U P A 1
Ho2 Ho 0.43742(18) 0.23013(18) 0.34726(10) 0.0672(6) Uani 0.3510(17) 1 d . U P A 1
N1 N 0.4427(3) 0.2084(3) 0.2378(3) 0.0291(11) Uani 1 1 d . . . A 1
Lu2 Lu 0.5337(4) 0.1100(3) 0.2200(3) 0.1821(19) Uani 0.3120(17) 1 d . U P B 2
Ho3 Ho 0.3714(3) 0.2874(2) 0.17067(17) 0.0762(7) Uani 0.3120(17) 1 d . U P B 2
Ho4 Ho 0.38915(19) 0.2027(2) 0.35465(9) 0.0766(7) Uani 0.3120(17) 1 d . U P B 2
Ho5 Ho 0.4195(4) 0.2771(4) 0.3257(3) 0.1155(18) Uani 0.205(2) 1 d . U P C 3
Ho8 Ho 0.4007(7) 0.2494(9) 0.1426(5) 0.112(3) Uani 0.092(2) 1 d . U P C 3
Ho6 Ho 0.4139(6) 0.3261(3) 0.1839(3) 0.094(2) Uani 0.116(2) 1 d . U P D 4
Ho7 Ho 0.3485(5) 0.1645(4) 0.3396(4) 0.084(2) Uani 0.097(2) 1 d . U P D 4
Lu3 Lu 0.5608(4) 0.1580(5) 0.1834(4) 0.170(2) Uani 0.3369(19) 1 d . U P D 4
Ho9 Ho 0.3460(7) 0.1913(9) 0.1805(7) 0.088(3) Uani 0.075(2) 1 d . U P E 5
Ho10 Ho 0.4331(10) 0.3335(9) 0.2538(9) 0.074(5) Uiso 0.0352(17) 1 d . . P F 6
Ho11 Ho 0.3109(8) 0.1797(7) 0.2395(8) 0.082(4) Uiso 0.055(2) 1 d . . P F 6
C1A C 0.2174(10) 0.3461(9) 0.3475(8) 0.098(4) Uani 1 1 d . U . A 1
C2A C 0.1962(9) 0.2620(11) 0.3939(9) 0.108(4) Uani 1 1 d . U . A 1
C3A C 0.1641(7) 0.2014(10) 0.3524(8) 0.093(3) Uani 1 1 d . U . A 1
C4A C 0.1595(7) 0.2506(11) 0.2752(10) 0.105(4) Uani 1 1 d . U . A 1
C5A C 0.1888(10) 0.3354(12) 0.2675(11) 0.136(5) Uani 1 1 d . U . A 1
C6A C 0.2309(12) 0.3814(11) 0.2026(11) 0.128(5) Uani 1 1 d . U . A 1
C7A C 0.2447(10) 0.3454(10) 0.1305(9) 0.109(4) Uani 1 1 d . U . A 1
C8A C 0.2191(9) 0.2583(11) 0.1332(8) 0.104(3) Uani 1 1 d . U . A 1
C9A C 0.1753(8) 0.2052(11) 0.2083(9) 0.106(4) Uani 1 1 d . U . A 1
C10A C 0.1965(9) 0.1177(11) 0.2195(10) 0.116(4) Uani 1 1 d . U . A 1
C11A C 0.2669(11) 0.0755(10) 0.1556(10) 0.116(4) Uani 1 1 d . U . A 1
C12A C 0.3125(13) 0.1273(10) 0.0867(9) 0.114(4) Uani 1 1 d . U . A 1
C13A C 0.2898(11) 0.2152(10) 0.0736(8) 0.108(4) Uani 1 1 d . U . A 1
C14A C 0.3620(10) 0.2780(10) 0.0319(7) 0.101(3) Uani 1 1 d . U . A 1
C15A C 0.4612(11) 0.2507(9) 0.0031(5) 0.093(3) Uani 1 1 d . U . A 1
C16A C 0.4823(11) 0.1632(7) 0.0112(5) 0.090(3) Uani 1 1 d . U . A 1
C17A C 0.4066(12) 0.0994(8) 0.0544(7) 0.097(3) Uani 1 1 d . U . A 1
C18A C 0.4408(13) 0.0252(8) 0.0964(8) 0.109(4) Uani 1 1 d . U . A 1
C19A C 0.5478(13) 0.0393(8) 0.0761(8) 0.111(4) Uani 1 1 d . U . A 1
C20A C 0.5697(11) 0.1245(7) 0.0246(6) 0.088(3) Uani 1 1 d . U . A 1
C21A C 0.6406(10) 0.1848(10) 0.0280(7) 0.104(4) Uani 1 1 d . U . A 1
C22A C 0.6979(10) 0.1483(12) 0.0751(10) 0.123(4) Uani 1 1 d . U . A 1
C23A C 0.6778(9) 0.0601(9) 0.1218(8) 0.097(3) Uani 1 1 d . U . A 1
C24A C 0.6015(15) 0.0073(10) 0.1255(11) 0.137(5) Uani 1 1 d . U . A 1
C25A C 0.5472(14) -0.0397(7) 0.1997(9) 0.122(4) Uani 1 1 d . U . A 1
C26A C 0.5782(13) -0.0307(8) 0.2686(11) 0.118(4) Uani 1 1 d . U . A 1
C27A C 0.6520(11) 0.0303(11) 0.2714(10) 0.118(4) Uani 1 1 d . U . A 1
C28A C 0.6995(10) 0.0733(13) 0.2047(11) 0.136(5) Uani 1 1 d . U . A 1
C29A C 0.7269(7) 0.1585(11) 0.1978(10) 0.107(4) Uani 1 1 d . U . A 1
C30A C 0.7046(8) 0.2075(12) 0.2670(10) 0.109(4) Uani 1 1 d . U . A 1
C31A C 0.6586(8) 0.1563(11) 0.3396(8) 0.100(3) Uani 1 1 d . U . A 1
C32A C 0.6335(9) 0.0708(10) 0.3394(8) 0.102(4) Uani 1 1 d . U . A 1
C33A C 0.5445(10) 0.0532(9) 0.4029(8) 0.105(4) Uani 1 1 d . U . A 1
C34A C 0.5190(10) 0.1374(10) 0.4429(7) 0.099(3) Uani 1 1 d . U . A 1
C35A C 0.5912(10) 0.1979(9) 0.4011(8) 0.098(3) Uani 1 1 d . U . A 1
C36A C 0.5738(12) 0.2858(10) 0.3883(9) 0.114(4) Uani 1 1 d . U . A 1
C37A C 0.4789(12) 0.3178(9) 0.4257(8) 0.104(3) Uani 1 1 d . U . A 1
C38A C 0.4042(12) 0.2535(8) 0.4704(6) 0.097(3) Uani 1 1 d . U . A 1
C39A C 0.4235(11) 0.1623(9) 0.4778(6) 0.097(3) Uani 1 1 d . U . A 1
C40A C 0.3568(10) 0.1054(8) 0.4729(6) 0.090(3) Uani 1 1 d . U . A 1
C41A C 0.2660(8) 0.1353(8) 0.4591(6) 0.083(3) Uani 1 1 d . U . A 1
C42A C 0.2444(9) 0.2280(10) 0.4492(7) 0.101(3) Uani 1 1 d . U . A 1
C43A C 0.3147(10) 0.2909(8) 0.4551(6) 0.088(3) Uani 1 1 d . U . A 1
C44A C 0.3350(13) 0.3716(9) 0.4008(8) 0.113(4) Uani 1 1 d . U . A 1
C45A C 0.2888(16) 0.4013(10) 0.3450(10) 0.140(5) Uani 1 1 d . U . A 1
C46A C 0.3360(16) 0.4500(8) 0.2727(10) 0.135(5) Uani 1 1 d . U . A 1
C47A C 0.4333(15) 0.4668(6) 0.2534(11) 0.121(4) Uani 1 1 d . U . A 1
C48A C 0.4849(17) 0.4333(9) 0.3084(11) 0.132(4) Uani 1 1 d . U . A 1
C49A C 0.4431(13) 0.3902(8) 0.3816(8) 0.111(4) Uani 1 1 d . U . A 1
C50A C 0.6212(11) 0.3368(10) 0.3184(10) 0.121(4) Uani 1 1 d . U . A 1
C51A C 0.5775(15) 0.4087(10) 0.2771(12) 0.136(5) Uani 1 1 d . U . A 1
C52A C 0.6109(13) 0.4156(9) 0.1973(11) 0.131(4) Uani 1 1 d . U . A 1
C53A C 0.6834(11) 0.3429(12) 0.1823(11) 0.130(4) Uani 1 1 d . U . A 1
C54A C 0.6907(10) 0.2929(12) 0.2531(11) 0.121(4) Uani 1 1 d . U . A 1
C55A C 0.7232(8) 0.2119(12) 0.1213(10) 0.109(4) Uani 1 1 d . U . A 1
C56A C 0.6992(8) 0.3016(12) 0.1186(9) 0.109(4) Uani 1 1 d . U . A 1
C57A C 0.6445(10) 0.3379(11) 0.0639(9) 0.116(4) Uani 1 1 d . U . A 1
C58A C 0.6173(9) 0.2758(8) 0.0190(6) 0.086(3) Uani 1 1 d . U . A 1
C59A C 0.5251(10) 0.3087(8) 0.0059(5) 0.091(3) Uani 1 1 d . U . A 1
C60A C 0.4976(11) 0.3897(8) 0.0400(7) 0.101(4) Uani 1 1 d . U . A 1
C61A C 0.5720(14) 0.4064(9) 0.0747(9) 0.127(4) Uani 1 1 d . U . A 1
C62A C 0.5599(17) 0.4416(9) 0.1421(12) 0.146(5) Uani 1 1 d . U . A 1
C63A C 0.4676(16) 0.4716(6) 0.1697(11) 0.133(5) Uani 1 1 d . U . A 1
C64A C 0.3835(15) 0.4561(7) 0.1401(9) 0.123(4) Uani 1 1 d . U . A 1
C65A C 0.3995(15) 0.4116(10) 0.0752(9) 0.127(4) Uani 1 1 d . U . A 1
C66A C 0.3352(12) 0.3622(10) 0.0675(9) 0.115(4) Uani 1 1 d . U . A 1
C67A C 0.3062(14) 0.4433(8) 0.2045(10) 0.126(5) Uani 1 1 d . U . A 1
C68A C 0.1852(8) 0.1122(12) 0.3557(9) 0.110(4) Uani 1 1 d . U . A 1
C69A C 0.2390(9) 0.0769(10) 0.4136(8) 0.097(3) Uani 1 1 d . U . A 1
C70A C 0.3104(13) 0.0097(9) 0.3979(9) 0.116(4) Uani 1 1 d . U . A 1
C71A C 0.3257(15) -0.0280(9) 0.3296(11) 0.129(4) Uani 1 1 d . U . A 1
C72A C 0.2727(12) 0.0002(9) 0.2798(10) 0.116(4) Uani 1 1 d . U . A 1
C73A C 0.1997(10) 0.0726(11) 0.2916(10) 0.116(4) Uani 1 1 d . U . A 1
C74A C 0.3048(14) 0.0060(10) 0.1992(12) 0.128(4) Uani 1 1 d . U . A 1
C75A C 0.3934(15) -0.0193(8) 0.1677(10) 0.122(4) Uani 1 1 d . U . A 1
C76A C 0.4478(14) -0.0524(6) 0.2218(10) 0.110(4) Uani 1 1 d . U . A 1
C77A C 0.4159(14) -0.0544(6) 0.3045(11) 0.120(4) Uani 1 1 d . U . A 1
C78A C 0.4976(14) -0.0408(7) 0.3313(9) 0.113(4) Uani 1 1 d . U . A 1
C79A C 0.4776(13) 0.0030(9) 0.3992(9) 0.121(4) Uani 1 1 d . U . A 1
C80A C 0.3838(11) 0.0253(8) 0.4341(7) 0.097(3) Uani 1 1 d . U . A 1
Ni1P Ni 0.07409(5) 0.45852(4) 0.41949(4) 0.0235(2) Uani 1 1 d . . . G 1
N1P N 0.0379(3) 0.4824(3) 0.3200(3) 0.0265(10) Uani 1 1 d . . . G 1
N2P N -0.0028(3) 0.3532(3) 0.4500(3) 0.0248(10) Uani 1 1 d . . . G 1
N3P N 0.1145(3) 0.4317(3) 0.5173(3) 0.0267(10) Uani 1 1 d . . . G 1
N4P N 0.1549(3) 0.5611(3) 0.3871(3) 0.0273(10) Uani 1 1 d . . . G 1
C1P C 0.1290(4) 0.6128(4) 0.2579(4) 0.0370(15) Uani 1 1 d . . . G 1
H1P H 0.144611 0.655845 0.212519 0.044 Uiso 1 1 calc R U . G 1
C2P C 0.0674(4) 0.5488(4) 0.2591(4) 0.0322(13) Uani 1 1 d . . . G 1
C3P C 0.0279(5) 0.5424(4) 0.1938(4) 0.0394(15) Uani 1 1 d . . . G 1
C4P C -0.0279(4) 0.4715(4) 0.2166(4) 0.0353(14) Uani 1 1 d . . . G 1
C5P C -0.0665(4) 0.3604(4) 0.3366(4) 0.0286(12) Uani 1 1 d . . . G 1
H5P H -0.107860 0.334150 0.314454 0.034 Uiso 1 1 calc R U . G 1
C6P C -0.0562(4) 0.3214(3) 0.4079(4) 0.0273(12) Uani 1 1 d . . . G 1
C7P C -0.0990(4) 0.2405(4) 0.4491(4) 0.0307(13) Uani 1 1 d . . . G 1
C8P C -0.0732(4) 0.2231(3) 0.5175(4) 0.0325(14) Uani 1 1 d . . . G 1
C9P C -0.0128(4) 0.2939(3) 0.5170(4) 0.0277(12) Uani 1 1 d . . . G 1
C10P C 0.0293(4) 0.2976(3) 0.5764(3) 0.0288(12) Uani 1 1 d . . . G 1
H10P H 0.015141 0.253488 0.620947 0.035 Uiso 1 1 calc R U . G 1
C11P C 0.0905(4) 0.3612(3) 0.5753(4) 0.0282(12) Uani 1 1 d . . . G 1
C12P C 0.1391(4) 0.3614(4) 0.6362(4) 0.0325(13) Uani 1 1 d . . . G 1
C13P C 0.1923(4) 0.4342(4) 0.6148(4) 0.0313(13) Uani 1 1 d . . . G 1
C14P C 0.1767(4) 0.4767(3) 0.5416(4) 0.0265(12) Uani 1 1 d . . . G 1
C15P C 0.2207(4) 0.5522(3) 0.4999(4) 0.0293(13) Uani 1 1 d . . . G 1
H15P H 0.261401 0.578797 0.522414 0.035 Uiso 1 1 calc R U . G 1
C16P C 0.2098(4) 0.5911(3) 0.4288(4) 0.0286(13) Uani 1 1 d . . . G 1
C17P C 0.2593(4) 0.6683(3) 0.3847(4) 0.0329(14) Uani 1 1 d . . . G 1
C18P C 0.2355(4) 0.6850(4) 0.3157(4) 0.0357(14) Uani 1 1 d . . . G 1
C19P C 0.1695(4) 0.6183(3) 0.3183(4) 0.0312(13) Uani 1 1 d . . . G 1
C20P C -0.0215(4) 0.4352(4) 0.2941(4) 0.0290(12) Uani 1 1 d . . . G 1
C21P C 0.0499(5) 0.6014(6) 0.1168(5) 0.056(2) Uani 1 1 d . . . G 1
H21A H 0.055642 0.661991 0.126489 0.067 Uiso 1 1 calc R U . G 1
H21B H -0.002991 0.601116 0.092452 0.067 Uiso 1 1 calc R U . G 1
C22P C 0.1401(7) 0.5748(9) 0.0595(6) 0.090(4) Uani 1 1 d . . . G 1
H22A H 0.151085 0.615545 0.010241 0.135 Uiso 1 1 calc R U . G 1
H22B H 0.192992 0.576295 0.082757 0.135 Uiso 1 1 calc R U . G 1
H22C H 0.134337 0.515397 0.048707 0.135 Uiso 1 1 calc R U . G 1
C23P C -0.0833(5) 0.4325(5) 0.1704(4) 0.0454(17) Uani 1 1 d . . . G 1
H23A H -0.094671 0.478130 0.128251 0.054 Uiso 1 1 calc R U . G 1
H23B H -0.145240 0.414591 0.205981 0.054 Uiso 1 1 calc R U . G 1
C24P C -0.0346(6) 0.3540(6) 0.1333(5) 0.066(2) Uani 1 1 d . . . G 1
H24A H -0.074124 0.332071 0.104327 0.099 Uiso 1 1 calc R U . G 1
H24B H 0.026144 0.371489 0.096853 0.099 Uiso 1 1 calc R U . G 1
H24C H -0.024477 0.307885 0.174663 0.099 Uiso 1 1 calc R U . G 1
C25P C -0.1594(5) 0.1869(4) 0.4185(4) 0.0404(16) Uani 1 1 d . . . G 1
H25A H -0.202835 0.226577 0.394893 0.048 Uiso 1 1 calc R U . G 1
H25B H -0.197999 0.147402 0.463112 0.048 Uiso 1 1 calc R U . G 1
C26P C -0.1016(6) 0.1326(5) 0.3570(6) 0.067(3) Uani 1 1 d . . . G 1
H26A H -0.143909 0.099010 0.338956 0.100 Uiso 1 1 calc R U . G 1
H26B H -0.064310 0.171438 0.312096 0.100 Uiso 1 1 calc R U . G 1
H26C H -0.059474 0.092256 0.380321 0.100 Uiso 1 1 calc R U . G 1
C27P C -0.0946(5) 0.1465(4) 0.5805(4) 0.0404(16) Uani 1 1 d . . . G 1
H27A H -0.149078 0.116035 0.575092 0.048 Uiso 1 1 calc R U . G 1
H27B H -0.112998 0.167688 0.632438 0.048 Uiso 1 1 calc R U . G 1
C28P C -0.0127(6) 0.0814(4) 0.5786(5) 0.0503(18) Uani 1 1 d . . . G 1
H28A H -0.031349 0.032717 0.621390 0.075 Uiso 1 1 calc R U . G 1
H28B H 0.005019 0.058871 0.527853 0.075 Uiso 1 1 calc R U . G 1
H28C H 0.041134 0.110575 0.585255 0.075 Uiso 1 1 calc R U . G 1
C29P C 0.1328(5) 0.2905(4) 0.7051(4) 0.0425(16) Uani 1 1 d . . . G 1
H29A H 0.066614 0.272254 0.726414 0.051 Uiso 1 1 calc R U . G 1
H29B H 0.151668 0.314301 0.747162 0.051 Uiso 1 1 calc R U . G 1
C30P C 0.1951(7) 0.2105(5) 0.6834(5) 0.058(2) Uani 1 1 d . . . G 1
H30A H 0.188367 0.166436 0.730265 0.086 Uiso 1 1 calc R U . G 1
H30B H 0.175820 0.185879 0.642642 0.086 Uiso 1 1 calc R U . G 1
H30C H 0.260895 0.227935 0.663395 0.086 Uiso 1 1 calc R U . G 1
C31P C 0.2607(5) 0.4622(4) 0.6547(4) 0.0397(15) Uani 1 1 d . . . G 1
H31A H 0.241111 0.438950 0.711537 0.048 Uiso 1 1 calc R U . G 1
H31B H 0.259305 0.526913 0.649741 0.048 Uiso 1 1 calc R U . G 1
C32P C 0.3608(5) 0.4304(5) 0.6196(6) 0.060(2) Uani 1 1 d . . . G 1
H32A H 0.402998 0.450110 0.647341 0.089 Uiso 1 1 calc R U . G 1
H32B H 0.362757 0.366275 0.625360 0.089 Uiso 1 1 calc R U . G 1
H32C H 0.380948 0.454223 0.563575 0.089 Uiso 1 1 calc R U . G 1
C33P C 0.3261(5) 0.7184(4) 0.4130(4) 0.0408(16) Uani 1 1 d . . . G 1
H33A H 0.303545 0.715665 0.470962 0.049 Uiso 1 1 calc R U . G 1
H33B H 0.324996 0.780592 0.389492 0.049 Uiso 1 1 calc R U . G 1
C34P C 0.4267(6) 0.6830(7) 0.3918(6) 0.065(2) Uani 1 1 d . . . G 1
H34A H 0.466398 0.717692 0.411443 0.097 Uiso 1 1 calc R U . G 1
H34B H 0.428578 0.621773 0.415864 0.097 Uiso 1 1 calc R U . G 1
H34C H 0.450040 0.686735 0.334349 0.097 Uiso 1 1 calc R U . G 1
C35P C 0.2696(6) 0.7556(4) 0.2494(4) 0.0477(18) Uani 1 1 d . . . G 1
H35A H 0.286246 0.806375 0.270455 0.057 Uiso 1 1 calc R U . G 1
H35B H 0.218022 0.774531 0.224404 0.057 Uiso 1 1 calc R U . G 1
C36P C 0.3543(9) 0.7282(7) 0.1875(5) 0.080(3) Uani 1 1 d . . . G 1
H36A H 0.373443 0.777470 0.145331 0.120 Uiso 1 1 calc R U . G 1
H36B H 0.406234 0.710688 0.211485 0.120 Uiso 1 1 calc R U . G 1
H36C H 0.337961 0.678821 0.165401 0.120 Uiso 1 1 calc R U . G 1
C1S C 0.2691(7) 0.3799(5) -0.1159(6) 0.062(2) Uani 1 1 d . . . H 1
H1S H 0.272771 0.440250 -0.112439 0.074 Uiso 1 1 calc R U . H 1
C2S C 0.3426(8) 0.3377(6) -0.1618(6) 0.073(3) Uani 1 1 d . . . H 1
H2S H 0.397392 0.369808 -0.189193 0.088 Uiso 1 1 calc R U . H 1
C3S C 0.3411(9) 0.2534(6) -0.1699(6) 0.078(3) Uani 1 1 d . . . H 1
H3S H 0.393030 0.226093 -0.202908 0.093 Uiso 1 1 calc R U . H 1
C4S C 0.2610(10) 0.2071(6) -0.1287(8) 0.087(4) Uani 1 1 d . . . H 1
H4S H 0.257687 0.147131 -0.133689 0.104 Uiso 1 1 calc R U . H 1
C5S C 0.1860(8) 0.2473(7) -0.0802(7) 0.084(3) Uani 1 1 d . . . H 1
H5S H 0.131786 0.215481 -0.050718 0.101 Uiso 1 1 calc R U . H 1
C6S C 0.1923(7) 0.3357(6) -0.0761(6) 0.066(2) Uani 1 1 d . . . H 1
H6S H 0.140981 0.364971 -0.044330 0.079 Uiso 1 1 calc R U . H 1
C7S C -0.0101(10) -0.0269(12) 0.2029(7) 0.176(9) Uani 1 1 d G . . I 1
H7S H -0.051828 -0.031599 0.254360 0.211 Uiso 1 1 calc R U . I 1
C8S C -0.0151(10) 0.0464(9) 0.1481(10) 0.150(7) Uani 1 1 d G . . I 1
H8S H -0.060253 0.091720 0.162063 0.180 Uiso 1 1 calc R U . I 1
C9S C 0.0459(13) 0.0532(11) 0.0729(9) 0.244(16) Uani 1 1 d G . . I 1
H9S H 0.042477 0.103295 0.035399 0.293 Uiso 1 1 calc R U . I 1
C10S C 0.1119(11) -0.0131(15) 0.0525(8) 0.242(18) Uani 1 1 d G . . I 1
H10S H 0.153632 -0.008450 0.001031 0.290 Uiso 1 1 calc R U . I 1
C11S C 0.1169(11) -0.0864(11) 0.1073(12) 0.171(8) Uani 1 1 d G . . I 1
H11S H 0.162059 -0.131769 0.093326 0.205 Uiso 1 1 calc R U . I 1
C12S C 0.0559(13) -0.0933(9) 0.1825(10) 0.186(10) Uani 1 1 d G . . I 1
H12S H 0.059329 -0.143345 0.219991 0.224 Uiso 1 1 calc R U . I 1

loop_
_atom_site_aniso_label
_atom_site_aniso_U_11
_atom_site_aniso_U_22
_atom_site_aniso_U_33
_atom_site_aniso_U_23
_atom_site_aniso_U_13
_atom_site_aniso_U_12
Lu1 0.0513(12) 0.1024(15) 0.0754(12) -0.0613(11) -0.0078(11) 0.0296(9)
Ho1 0.0555(10) 0.0967(16) 0.0765(13) -0.0263(11) -0.0468(10) 0.0267(10)
Ho2 0.0996(15) 0.0810(12) 0.0366(8) -0.0302(7) -0.0387(10) 0.0259(11)
N1 0.028(2) 0.035(2) 0.026(3) -0.008(2) -0.011(2) 0.0156(19)
Lu2 0.180(3) 0.130(3) 0.176(4) -0.016(2) 0.027(3) 0.108(2)
Ho3 0.0909(17) 0.0719(16) 0.0770(15) 0.0087(12) -0.0574(14) 0.0239(14)
Ho4 0.0680(12) 0.137(2) 0.0244(7) -0.0187(9) -0.0026(8) -0.0249(12)
Ho5 0.164(4) 0.116(3) 0.086(3) -0.075(3) -0.040(3) 0.026(3)
Ho8 0.126(6) 0.163(7) 0.044(4) -0.008(4) -0.046(4) 0.103(5)
Ho6 0.152(5) 0.043(2) 0.086(3) 0.030(2) -0.054(3) 0.008(3)
Ho7 0.083(4) 0.092(4) 0.042(3) 0.019(3) 0.032(3) -0.015(3)
Lu3 0.084(3) 0.182(4) 0.199(5) -0.066(3) 0.049(3) 0.049(2)
Ho9 0.084(4) 0.126(6) 0.094(5) -0.050(4) -0.076(4) 0.014(4)
C1A 0.087(7) 0.104(7) 0.080(7) -0.017(6) 0.007(6) 0.064(6)
C2A 0.061(6) 0.161(9) 0.081(7) -0.018(7) 0.010(6) 0.036(6)
C3A 0.034(4) 0.141(8) 0.091(7) -0.018(7) 0.005(5) -0.005(5)
C4A 0.041(5) 0.157(9) 0.112(9) -0.020(8) -0.014(6) 0.024(6)
C5A 0.079(7) 0.155(9) 0.131(10) 0.019(9) 0.006(7) 0.073(7)
C6A 0.109(8) 0.129(9) 0.123(9) 0.016(8) -0.027(8) 0.075(7)
C7A 0.100(7) 0.134(8) 0.093(8) 0.010(7) -0.051(7) 0.048(7)
C8A 0.076(6) 0.153(9) 0.098(7) -0.005(7) -0.060(6) 0.018(6)
C9A 0.053(5) 0.154(9) 0.125(8) -0.009(8) -0.053(6) -0.008(6)
C10A 0.077(6) 0.156(9) 0.137(9) 0.002(8) -0.066(6) -0.058(7)
C11A 0.135(8) 0.120(8) 0.130(9) -0.030(7) -0.078(7) -0.066(7)
C12A 0.153(9) 0.126(8) 0.104(8) -0.041(7) -0.088(7) -0.015(8)
C13A 0.129(8) 0.137(8) 0.095(7) -0.020(6) -0.091(7) 0.007(7)
C14A 0.118(8) 0.139(8) 0.061(6) -0.005(6) -0.063(6) 0.028(7)
C15A 0.132(8) 0.116(7) 0.028(4) 0.001(5) -0.024(6) -0.006(7)
C16A 0.163(9) 0.082(6) 0.028(4) -0.016(4) -0.028(5) 0.009(6)
C17A 0.157(9) 0.098(7) 0.064(6) -0.051(5) -0.058(7) 0.001(7)
C18A 0.191(10) 0.071(6) 0.082(7) -0.050(5) -0.035(8) -0.026(7)
C19A 0.180(10) 0.085(6) 0.072(7) -0.057(5) -0.026(8) 0.052(7)
C20A 0.130(8) 0.087(6) 0.040(5) -0.038(4) 0.002(6) 0.020(6)
C21A 0.098(7) 0.134(8) 0.049(6) 0.002(6) 0.017(6) 0.035(7)
C22A 0.077(7) 0.164(10) 0.093(8) -0.006(8) 0.024(7) 0.030(7)
C23A 0.080(6) 0.103(7) 0.091(8) -0.021(6) 0.000(6) 0.046(6)
C24A 0.175(11) 0.095(8) 0.113(9) -0.035(7) 0.005(9) 0.059(8)
C25A 0.190(10) 0.039(5) 0.110(8) -0.018(5) -0.004(9) 0.047(6)
C26A 0.142(9) 0.073(6) 0.132(9) -0.009(7) -0.043(8) 0.059(6)
C27A 0.098(7) 0.135(9) 0.107(8) 0.013(7) -0.034(7) 0.069(7)
C28A 0.069(7) 0.163(10) 0.136(10) 0.020(9) 0.004(7) 0.054(7)
C29A 0.029(4) 0.160(9) 0.120(9) -0.014(8) -0.006(6) 0.014(5)
C30A 0.044(5) 0.158(9) 0.132(9) -0.006(8) -0.043(6) -0.012(6)
C31A 0.059(5) 0.158(9) 0.099(7) -0.003(7) -0.059(6) 0.002(6)
C32A 0.080(6) 0.137(8) 0.096(7) -0.002(7) -0.055(6) 0.050(6)
C33A 0.120(8) 0.109(7) 0.096(7) 0.047(6) -0.079(6) 0.002(6)
C34A 0.110(7) 0.136(8) 0.066(6) 0.007(6) -0.066(6) 0.017(7)
C35A 0.111(7) 0.124(8) 0.095(7) -0.022(6) -0.087(6) -0.001(6)
C36A 0.137(8) 0.130(8) 0.118(8) -0.044(7) -0.087(7) -0.031(7)
C37A 0.143(9) 0.117(8) 0.084(7) -0.057(6) -0.061(7) 0.002(7)
C38A 0.157(9) 0.097(7) 0.049(5) -0.037(5) -0.038(6) 0.015(7)
C39A 0.125(8) 0.124(8) 0.049(5) -0.003(5) -0.036(6) -0.009(7)
C40A 0.120(8) 0.108(7) 0.037(5) 0.011(5) -0.020(5) -0.029(6)
C41A 0.081(6) 0.101(6) 0.050(5) 0.010(5) 0.003(5) -0.018(5)
C42A 0.086(7) 0.138(8) 0.058(6) -0.010(6) 0.007(6) 0.028(6)
C43A 0.110(8) 0.106(7) 0.047(5) -0.042(5) -0.006(6) 0.009(6)
C44A 0.173(10) 0.097(7) 0.062(6) -0.051(5) -0.014(8) 0.058(7)
C45A 0.187(11) 0.099(8) 0.098(8) -0.039(7) 0.018(9) 0.076(8)
C46A 0.215(11) 0.049(5) 0.106(8) -0.014(6) 0.000(10) 0.070(7)
C47A 0.218(11) 0.026(4) 0.133(9) -0.030(5) -0.057(10) 0.001(6)
C48A 0.216(11) 0.065(6) 0.134(9) -0.054(6) -0.050(10) -0.036(7)
C49A 0.182(10) 0.082(6) 0.083(7) -0.058(6) -0.029(8) -0.016(7)
C50A 0.123(8) 0.125(8) 0.152(9) -0.031(7) -0.078(7) -0.071(7)
C51A 0.174(10) 0.092(7) 0.169(10) -0.045(8) -0.059(10) -0.080(8)
C52A 0.170(10) 0.081(6) 0.157(10) 0.009(7) -0.060(9) -0.099(7)
C53A 0.100(8) 0.146(9) 0.146(10) 0.003(8) -0.028(8) -0.096(7)
C54A 0.082(6) 0.152(9) 0.152(10) 0.001(8) -0.066(7) -0.070(7)
C55A 0.042(5) 0.151(9) 0.112(8) -0.007(8) 0.011(6) -0.015(6)
C56A 0.057(6) 0.154(9) 0.099(8) 0.001(8) 0.013(6) -0.063(6)
C57A 0.092(7) 0.127(8) 0.090(7) 0.039(7) 0.024(7) -0.051(7)
C58A 0.085(6) 0.108(7) 0.040(5) 0.015(5) 0.017(5) -0.024(6)
C59A 0.125(8) 0.107(7) 0.028(4) 0.022(5) -0.009(5) -0.031(6)
C60A 0.142(9) 0.073(6) 0.064(6) 0.048(5) -0.019(7) -0.012(6)
C61A 0.183(10) 0.075(6) 0.093(8) 0.032(6) 0.004(9) -0.070(7)
C62A 0.215(11) 0.063(6) 0.141(10) 0.025(7) -0.020(10) -0.085(7)
C63A 0.213(12) 0.023(4) 0.149(10) 0.014(5) -0.033(10) -0.022(6)
C64A 0.214(11) 0.044(5) 0.097(8) 0.018(5) -0.038(9) 0.030(7)
C65A 0.184(10) 0.089(7) 0.095(8) 0.053(6) -0.055(8) 0.009(8)
C66A 0.136(9) 0.118(8) 0.101(8) 0.036(7) -0.076(7) 0.002(7)
C67A 0.177(10) 0.064(6) 0.115(9) 0.004(6) -0.029(9) 0.069(7)
C68A 0.049(5) 0.166(9) 0.096(8) -0.005(8) 0.016(6) -0.058(6)
C69A 0.068(6) 0.125(8) 0.072(7) 0.014(6) 0.018(6) -0.040(6)
C70A 0.157(9) 0.082(6) 0.087(7) 0.029(6) -0.004(8) -0.066(7)
C71A 0.180(10) 0.064(6) 0.129(9) 0.027(6) -0.026(9) -0.071(7)
C72A 0.144(9) 0.084(6) 0.135(9) 0.021(7) -0.059(8) -0.087(6)
C73A 0.085(7) 0.147(9) 0.119(8) 0.008(8) -0.028(7) -0.080(7)
C74A 0.159(10) 0.090(7) 0.158(10) -0.029(7) -0.062(9) -0.071(7)
C75A 0.199(11) 0.059(6) 0.124(9) -0.042(6) -0.046(9) -0.043(7)
C76A 0.181(10) 0.034(4) 0.123(9) -0.018(5) -0.051(9) -0.006(6)
C77A 0.169(10) 0.031(4) 0.148(9) 0.025(6) -0.036(10) -0.021(6)
C78A 0.180(10) 0.045(5) 0.103(8) 0.018(5) -0.042(8) 0.038(6)
C79A 0.155(9) 0.096(7) 0.101(8) 0.052(6) -0.053(8) 0.014(7)
C80A 0.125(8) 0.085(6) 0.060(6) 0.045(5) -0.019(6) -0.003(6)
Ni1P 0.0241(4) 0.0207(3) 0.0275(4) -0.0015(3) -0.0100(3) -0.0034(3)
N1P 0.026(2) 0.027(2) 0.027(3) -0.0022(19) -0.008(2) -0.0016(18)
N2P 0.023(2) 0.024(2) 0.029(3) -0.0046(18) -0.008(2) -0.0018(17)
N3P 0.026(2) 0.027(2) 0.030(3) -0.0045(19) -0.010(2) -0.0039(18)
N4P 0.026(2) 0.023(2) 0.034(3) -0.0057(19) -0.008(2) 0.0005(18)
C1P 0.035(3) 0.033(3) 0.038(4) 0.009(3) -0.009(3) -0.007(3)
C2P 0.032(3) 0.031(3) 0.031(3) 0.002(2) -0.008(3) 0.001(2)
C3P 0.035(3) 0.048(3) 0.035(4) 0.005(3) -0.015(3) -0.001(3)
C4P 0.031(3) 0.047(3) 0.031(3) -0.001(3) -0.017(3) 0.000(3)
C5P 0.025(3) 0.031(3) 0.034(3) -0.010(2) -0.012(3) -0.003(2)
C6P 0.019(3) 0.029(3) 0.035(3) -0.009(2) -0.008(3) 0.000(2)
C7P 0.027(3) 0.028(3) 0.041(4) -0.006(2) -0.012(3) -0.004(2)
C8P 0.028(3) 0.023(3) 0.045(4) 0.001(2) -0.010(3) -0.005(2)
C9P 0.028(3) 0.019(2) 0.037(3) -0.002(2) -0.010(3) -0.003(2)
C10P 0.031(3) 0.027(3) 0.025(3) 0.001(2) -0.005(3) 0.002(2)
C11P 0.033(3) 0.026(3) 0.029(3) -0.001(2) -0.015(3) 0.001(2)
C12P 0.038(3) 0.034(3) 0.029(3) -0.009(2) -0.012(3) 0.004(2)
C13P 0.032(3) 0.033(3) 0.034(4) -0.014(2) -0.014(3) 0.005(2)
C14P 0.026(3) 0.026(3) 0.031(3) -0.010(2) -0.010(3) 0.001(2)
C15P 0.026(3) 0.027(3) 0.041(4) -0.015(2) -0.015(3) 0.003(2)
C16P 0.019(3) 0.023(2) 0.042(4) -0.008(2) -0.002(3) -0.001(2)
C17P 0.033(3) 0.022(3) 0.045(4) -0.006(2) -0.010(3) -0.005(2)
C18P 0.030(3) 0.023(3) 0.047(4) 0.000(3) -0.001(3) -0.006(2)
C19P 0.032(3) 0.023(3) 0.038(4) 0.000(2) -0.008(3) -0.003(2)
C20P 0.025(3) 0.036(3) 0.028(3) -0.006(2) -0.010(3) 0.000(2)
C21P 0.052(4) 0.075(5) 0.044(4) 0.019(4) -0.028(4) -0.015(4)
C22P 0.065(6) 0.145(10) 0.045(5) 0.032(6) -0.011(5) -0.017(6)
C23P 0.041(4) 0.064(4) 0.038(4) -0.001(3) -0.024(3) -0.009(3)
C24P 0.056(5) 0.098(6) 0.054(5) -0.034(5) -0.018(5) -0.004(4)
C25P 0.035(3) 0.036(3) 0.056(4) -0.005(3) -0.021(3) -0.011(3)
C26P 0.061(5) 0.057(4) 0.104(8) -0.041(5) -0.045(6) 0.009(4)
C27P 0.040(4) 0.033(3) 0.047(4) 0.007(3) -0.014(3) -0.016(3)
C28P 0.065(5) 0.028(3) 0.057(5) 0.003(3) -0.020(4) -0.002(3)
C29P 0.057(4) 0.040(3) 0.036(4) -0.005(3) -0.023(4) 0.001(3)
C30P 0.083(6) 0.041(4) 0.053(5) 0.004(3) -0.032(5) 0.007(4)
C31P 0.045(4) 0.040(3) 0.043(4) -0.015(3) -0.022(4) 0.000(3)
C32P 0.045(4) 0.068(5) 0.088(6) -0.042(4) -0.040(5) 0.010(3)
C33P 0.037(3) 0.035(3) 0.053(4) -0.007(3) -0.013(3) -0.013(3)
C34P 0.037(4) 0.096(6) 0.068(6) -0.037(5) -0.011(4) -0.008(4)
C35P 0.061(5) 0.033(3) 0.047(4) 0.002(3) -0.012(4) -0.018(3)
C36P 0.110(8) 0.072(6) 0.042(5) -0.002(4) 0.010(6) -0.021(6)
C1S 0.080(6) 0.048(4) 0.066(6) 0.000(4) -0.036(5) -0.004(4)
C2S 0.082(7) 0.070(6) 0.070(7) 0.002(5) -0.030(6) -0.002(5)
C3S 0.104(8) 0.067(6) 0.065(6) -0.019(5) -0.025(6) 0.011(5)
C4S 0.113(9) 0.050(5) 0.118(10) -0.020(5) -0.066(9) 0.012(5)
C5S 0.076(7) 0.087(7) 0.094(8) 0.023(6) -0.044(7) -0.025(6)
C6S 0.061(5) 0.080(6) 0.062(6) -0.009(4) -0.031(5) 0.017(4)
C7S 0.18(2) 0.167(18) 0.132(17) -0.052(15) 0.066(16) -0.007(15)
C8S 0.113(13) 0.180(18) 0.143(17) -0.008(14) -0.023(13) 0.015(12)
C9S 0.25(3) 0.26(3) 0.15(2) 0.07(2) 0.02(2) -0.07(3)
C10S 0.16(2) 0.43(5) 0.109(18) -0.06(3) 0.003(17) 0.11(3)
C11S 0.146(17) 0.22(2) 0.134(18) -0.027(16) -0.031(16) 0.066(16)
C12S 0.19(2) 0.147(17) 0.17(2) 0.025(16) 0.011(19) 0.003(16)

loop_
_atom_type_symbol
_atom_type_description
_atom_type_scat_dispersion_real
_atom_type_scat_dispersion_imag
_atom_type_scat_source
C C 0.0060 0.0030 'International Tables Vol C Tables 4.2.6.8 and 6.1.1.4'
H H 0.0000 0.0000 'International Tables Vol C Tables 4.2.6.8 and 6.1.1.4'
N N 0.0110 0.0050 'International Tables Vol C Tables 4.2.6.8 and 6.1.1.4'
Ni Ni 0.2530 1.6900 'International Tables Vol C Tables 4.2.6.8 and 6.1.1.4'
Ho Ho -0.4680 7.3480 'International Tables Vol C Tables 4.2.6.8 and 6.1.1.4'
Lu Lu -1.4790 8.9990 'International Tables Vol C Tables 4.2.6.8 and 6.1.1.4'

loop_
_geom_angle_atom_site_label_1
_geom_angle_atom_site_label_2
_geom_angle_atom_site_label_3
_geom_angle
N1 Lu1 C23A 169.3(4)
N1 Lu1 C22A 151.0(5)
C23A Lu1 C22A 38.5(5)
N1 Lu1 C24A 140.1(6)
C23A Lu1 C24A 35.5(6)
C22A Lu1 C24A 66.9(7)
N1 Lu1 C28A 132.0(5)
C23A Lu1 C28A 40.4(6)
C22A Lu1 C28A 60.9(6)
C24A Lu1 C28A 65.0(8)
N1 Lu1 C21A 127.5(4)
C23A Lu1 C21A 63.2(5)
C22A Lu1 C21A 33.0(5)
C24A Lu1 C21A 75.7(6)
C28A Lu1 C21A 93.7(5)
N1 Lu1 C19A 124.1(5)
C23A Lu1 C19A 57.9(6)
C22A Lu1 C19A 71.6(7)
C24A Lu1 C19A 31.5(5)
C28A Lu1 C19A 94.8(7)
C21A Lu1 C19A 61.8(5)
N1 Lu1 C55A 123.1(5)
C23A Lu1 C55A 61.8(6)
C22A Lu1 C55A 35.1(6)
C24A Lu1 C55A 96.6(7)
C28A Lu1 C55A 56.7(6)
C21A Lu1 C55A 56.2(5)
C19A Lu1 C55A 106.7(6)
N1 Lu1 C20A 121.0(4)
C23A Lu1 C20A 67.0(5)
C22A Lu1 C20A 56.8(6)
C24A Lu1 C20A 58.4(5)
C28A Lu1 C20A 106.9(6)
C21A Lu1 C20A 32.8(4)
C19A Lu1 C20A 33.0(4)
C55A Lu1 C20A 87.7(5)
N1 Lu1 C29A 118.9(4)
C23A Lu1 C29A 59.0(6)
C22A Lu1 C29A 56.0(6)
C24A Lu1 C29A 91.7(7)
C28A Lu1 C29A 30.8(5)
C21A Lu1 C29A 85.9(5)
C19A Lu1 C29A 116.6(6)
C55A Lu1 C29A 32.9(5)
C20A Lu1 C29A 112.7(5)
N1 Lu1 C25A 113.7(4)
C23A Lu1 C25A 58.1(5)
C22A Lu1 C25A 95.2(6)
C24A Lu1 C25A 30.9(5)
C28A Lu1 C25A 67.4(7)
C21A Lu1 C25A 106.3(5)
C19A Lu1 C25A 51.2(5)
C55A Lu1 C25A 117.6(6)
C20A Lu1 C25A 83.8(4)
C29A Lu1 C25A 98.2(6)
N1 Lu1 C27A 111.4(4)
C23A Lu1 C27A 58.6(5)
C22A Lu1 C27A 87.2(5)
C24A Lu1 C27A 67.7(6)
C28A Lu1 C27A 27.0(5)
C21A Lu1 C27A 119.2(5)
C19A Lu1 C27A 98.8(5)
C55A Lu1 C27A 81.3(5)
C20A Lu1 C27A 123.1(5)
C29A Lu1 C27A 50.1(5)
C25A Lu1 C27A 54.7(6)
N1 Ho1 C8A 166.6(5)
N1 Ho1 C7A 151.1(5)
C8A Ho1 C7A 36.7(5)
N1 Ho1 C9A 142.1(4)
C8A Ho1 C9A 38.0(5)
C7A Ho1 C9A 65.8(6)
N1 Ho1 C6A 129.4(5)
C8A Ho1 C6A 63.4(7)
C7A Ho1 C6A 34.7(5)
C9A Ho1 C6A 73.5(6)
N1 Ho1 C13A 131.0(4)
C8A Ho1 C13A 36.2(5)
C7A Ho1 C13A 59.2(6)
C9A Ho1 C13A 63.3(6)
C6A Ho1 C13A 93.3(6)
N1 Ho1 C4A 126.5(4)
C8A Ho1 C4A 62.0(5)
C7A Ho1 C4A 70.3(5)
C9A Ho1 C4A 34.2(5)
C6A Ho1 C4A 56.5(6)
C13A Ho1 C4A 95.1(5)
N1 Ho1 C5A 122.7(5)
C8A Ho1 C5A 70.3(7)
C7A Ho1 C5A 57.1(6)
C9A Ho1 C5A 59.9(7)
C6A Ho1 C5A 29.3(5)
C13A Ho1 C5A 106.3(6)
C4A Ho1 C5A 31.5(5)
N1 Ho1 C66A 122.9(4)
C8A Ho1 C66A 57.3(5)
C7A Ho1 C66A 34.1(5)
C9A Ho1 C66A 94.3(5)
C6A Ho1 C66A 58.6(6)
C13A Ho1 C66A 55.0(5)
C4A Ho1 C66A 104.4(5)
C5A Ho1 C66A 86.9(5)
N1 Ho1 C10A 116.1(4)
C8A Ho1 C10A 58.4(5)
C7A Ho1 C10A 92.8(5)
C9A Ho1 C10A 29.8(5)
C6A Ho1 C10A 103.0(6)
C13A Ho1 C10A 65.5(5)
C4A Ho1 C10A 53.7(6)
C5A Ho1 C10A 84.6(6)
C66A Ho1 C10A 114.1(5)
N1 Ho1 C14A 116.2(3)
C8A Ho1 C14A 55.7(5)
C7A Ho1 C14A 55.9(5)
C9A Ho1 C14A 91.2(5)
C6A Ho1 C14A 88.0(5)
C13A Ho1 C14A 31.4(4)
C4A Ho1 C14A 117.2(5)
C5A Ho1 C14A 112.9(5)
C66A Ho1 C14A 32.2(5)
C10A Ho1 C14A 96.8(5)
N1 Ho1 C12A 109.8(4)
C8A Ho1 C12A 56.9(6)
C7A Ho1 C12A 86.8(5)
C9A Ho1 C12A 66.3(6)
C6A Ho1 C12A 119.5(6)
C13A Ho1 C12A 28.4(4)
C4A Ho1 C12A 100.2(6)
C5A Ho1 C12A 123.6(6)
C66A Ho1 C12A 81.1(5)
C10A Ho1 C12A 52.6(5)
C14A Ho1 C12A 51.2(5)
N1 Ho2 C38A 169.7(5)
N1 Ho2 C37A 147.5(5)
C38A Ho2 C37A 39.0(5)
N1 Ho2 C39A 144.2(4)
C38A Ho2 C39A 36.0(5)
C37A Ho2 C39A 66.1(5)
N1 Ho2 C43A 134.5(3)
C38A Ho2 C43A 36.0(5)
C37A Ho2 C43A 59.3(5)
C39A Ho2 C43A 62.5(5)
N1 Ho2 C36A 124.9(4)
C38A Ho2 C36A 65.1(6)
C37A Ho2 C36A 34.7(5)
C39A Ho2 C36A 74.1(5)
C43A Ho2 C36A 93.3(5)
N1 Ho2 C34A 126.2(4)
C38A Ho2 C34A 60.2(5)
C37A Ho2 C34A 70.2(5)
C39A Ho2 C34A 33.6(5)
C43A Ho2 C34A 93.7(4)
C36A Ho2 C34A 57.2(5)
N1 Ho2 C49A 121.8(4)
C38A Ho2 C49A 59.5(5)
C37A Ho2 C49A 32.5(5)
C39A Ho2 C49A 94.0(5)
C43A Ho2 C49A 57.0(5)
C36A Ho2 C49A 56.2(6)
C34A Ho2 C49A 102.7(5)
N1 Ho2 C35A 119.4(4)
C38A Ho2 C35A 70.4(5)
C37A Ho2 C35A 57.4(5)
C39A Ho2 C35A 59.8(5)
C43A Ho2 C35A 106.0(4)
C36A Ho2 C35A 30.0(4)
C34A Ho2 C35A 31.6(4)
C49A Ho2 C35A 85.2(5)
N1 Ho2 C44A 117.8(3)
C38A Ho2 C44A 56.7(4)
C37A Ho2 C44A 55.3(5)
C39A Ho2 C44A 90.7(5)
C43A Ho2 C44A 31.8(4)
C36A Ho2 C44A 87.4(6)
C34A Ho2 C44A 116.1(5)
C49A Ho2 C44A 34.1(5)
C35A Ho2 C44A 112.6(5)
N1 Ho2 C40A 118.5(3)
C38A Ho2 C40A 57.1(4)
C37A Ho2 C40A 93.8(5)
C39A Ho2 C40A 30.1(4)
C43A Ho2 C40A 66.0(4)
C36A Ho2 C40A 103.6(4)
C34A Ho2 C40A 52.7(4)
C49A Ho2 C40A 115.7(4)
C35A Ho2 C40A 84.0(4)
C44A Ho2 C40A 97.8(5)
N1 Ho2 C42A 112.2(3)
C38A Ho2 C42A 57.5(5)
C37A Ho2 C42A 89.2(5)
C39A Ho2 C42A 65.9(5)
C43A Ho2 C42A 30.7(4)
C36A Ho2 C42A 121.7(5)
C34A Ho2 C42A 99.0(4)
C49A Ho2 C42A 85.6(5)
C35A Ho2 C42A 123.9(4)
C44A Ho2 C42A 53.9(5)
C40A Ho2 C42A 52.0(4)
Ho2 N1 Ho1 118.2(3)
Ho2 N1 Lu1 120.9(2)
Ho1 N1 Lu1 120.8(2)
Ho4 Lu2 Ho3 58.78(8)
Ho4 Ho3 Lu2 53.43(10)
Lu2 Ho4 Ho3 67.79(11)
Lu3 Ho6 Ho7 64.93(18)
Ho6 Ho7 Lu3 55.83(18)
Ho6 Lu3 Ho7 59.24(16)
C45A C1A C2A 128.0(14)
C45A C1A C5A 120.5(14)
C2A C1A C5A 102.4(14)
C42A C2A C1A 121.5(15)
C42A C2A C3A 118.1(14)
C1A C2A C3A 112.6(14)
C68A C3A C2A 126.6(13)
C68A C3A C4A 117.5(15)
C2A C3A C4A 106.6(13)
C5A C4A C9A 121.3(15)
C5A C4A C3A 110.7(15)
C9A C4A C3A 119.5(15)
C5A C4A Ho1 76.7(7)
C9A C4A Ho1 65.1(6)
C3A C4A Ho1 102.2(7)
C6A C5A C4A 125(2)
C6A C5A C1A 119(2)
C4A C5A C1A 107.5(13)
C6A C5A Ho1 71.5(9)
C4A C5A Ho1 71.9(8)
C1A C5A Ho1 102.5(7)
C5A C6A C7A 119(2)
C5A C6A C67A 118(2)
C7A C6A C67A 115.8(15)
C5A C6A Ho1 79.2(9)
C7A C6A Ho1 65.4(7)
C67A C6A Ho1 98.5(7)
C8A C7A C6A 119.5(14)
C8A C7A C66A 108.3(14)
C6A C7A C66A 118.8(16)
C8A C7A Ho1 66.6(6)
C6A C7A Ho1 79.9(6)
C66A C7A Ho1 86.9(7)
C7A C8A C9A 121.0(14)
C7A C8A C13A 110.0(13)
C9A C8A C13A 117.9(14)
C7A C8A Ho1 76.6(7)
C9A C8A Ho1 76.4(6)
C13A C8A Ho1 83.8(6)
C10A C9A C4A 117.0(14)
C10A C9A C8A 119.7(16)
C4A C9A C8A 114.0(14)
C10A C9A Ho1 93.0(7)
C4A C9A Ho1 80.7(7)
C8A C9A Ho1 65.6(6)
C9A C10A C73A 123.0(18)
C9A C10A C11A 120.6(14)
C73A C10A C11A 108.5(16)
C9A C10A Ho1 57.2(6)
C73A C10A Ho1 102.5(7)
C11A C10A Ho1 86.4(6)
C12A C11A C74A 128.1(18)
C12A C11A C10A 119.2(15)
C74A C11A C10A 102.5(15)
C13A C12A C11A 120.7(18)
C13A C12A C17A 118.4(15)
C11A C12A C17A 113.7(15)
C13A C12A Ho1 59.0(6)
C11A C12A Ho1 82.8(7)
C17A C12A Ho1 104.3(6)
C12A C13A C14A 120.5(16)
C12A C13A C8A 121.6(15)
C14A C13A C8A 108.3(13)
C12A C13A Ho1 92.6(7)
C14A C13A Ho1 85.7(6)
C8A C13A Ho1 59.9(5)
C13A C14A C15A 121.7(13)
C13A C14A C66A 106.9(14)
C15A C14A C66A 121.3(13)
C13A C14A Ho1 63.0(6)
C15A C14A Ho1 103.6(5)
C66A C14A Ho1 69.8(6)
C59A C15A C16A 119.9(14)
C59A C15A C14A 115.2(13)
C16A C15A C14A 117.7(13)
C15A C16A C20A 125.0(13)
C15A C16A C17A 119.7(14)
C20A C16A C17A 106.4(10)
C18A C17A C12A 116.9(14)
C18A C17A C16A 112.8(14)
C12A C17A C16A 121.8(12)
C75A C18A C17A 126.1(18)
C75A C18A C19A 121.3(16)
C17A C18A C19A 104.0(12)
C24A C19A C20A 120.4(17)
C24A C19A C18A 123.0(16)
C20A C19A C18A 108.8(12)
C24A C19A Lu1 66.8(8)
C20A C19A Lu1 76.2(6)
C18A C19A Lu1 102.0(7)
C16A C20A C21A 116.8(10)
C16A C20A C19A 107.9(13)
C21A C20A C19A 124.9(12)
C16A C20A Lu1 103.8(7)
C21A C20A Lu1 68.8(6)
C19A C20A Lu1 70.8(6)
C22A C21A C58A 122.4(16)
C22A C21A C20A 112.8(13)
C58A C21A C20A 117.3(12)
C22A C21A Lu1 64.9(7)
C58A C21A Lu1 99.2(8)
C20A C21A Lu1 78.4(6)
C21A C22A C23A 120.1(16)
C21A C22A C55A 113.2(15)
C23A C22A C55A 112.4(14)
C21A C22A Lu1 82.1(8)
C23A C22A Lu1 67.3(7)
C55A C22A Lu1 82.8(8)
C24A C23A C22A 126.0(14)
C24A C23A C28A 118.0(14)
C22A C23A C28A 101.7(14)
C24A C23A Lu1 79.3(8)
C22A C23A Lu1 74.2(7)
C28A C23A Lu1 78.6(7)
C19A C24A C23A 114.8(15)
C19A C24A C25A 112.9(19)
C23A C24A C25A 121.9(18)
C19A C24A Lu1 81.7(7)
C23A C24A Lu1 65.1(7)
C25A C24A Lu1 91.6(8)
C76A C25A C26A 109.8(15)
C76A C25A C24A 125.9(17)
C26A C25A C24A 115.6(19)
C76A C25A Lu1 102.2(7)
C26A C25A Lu1 83.5(8)
C24A C25A Lu1 57.5(6)
C78A C26A C25A 105.1(17)
C78A C26A C27A 118.6(16)
C25A C26A C27A 125.8(16)
C28A C27A C32A 118(2)
C28A C27A C26A 117.8(18)
C32A C27A C26A 115.6(15)
C28A C27A Lu1 59.0(7)
C32A C27A Lu1 102.9(7)
C26A C27A Lu1 81.2(7)
C27A C28A C29A 123(2)
C27A C28A C23A 120.3(18)
C29A C28A C23A 107.9(13)
C27A C28A Lu1 94.1(8)
C29A C28A Lu1 83.0(8)
C23A C28A Lu1 61.0(6)
C28A C29A C30A 121.7(15)
C28A C29A C55A 113.2(16)
C30A C29A C55A 115.3(15)
C28A C29A Lu1 66.2(7)
C30A C29A Lu1 103.0(6)
C55A C29A Lu1 69.9(6)
C54A C30A C31A 122.3(17)
C54A C30A C29A 117.1(15)
C31A C30A C29A 113.7(15)
C32A C31A C30A 119.5(15)
C32A C31A C35A 111.3(12)
C30A C31A C35A 120.1(15)
C31A C32A C27A 123.7(15)
C31A C32A C33A 107.3(13)
C27A C32A C33A 120.3(15)
C79A C33A C32A 124.2(16)
C79A C33A C34A 120.2(15)
C32A C33A C34A 106.8(12)
C35A C34A C39A 124.2(13)
C35A C34A C33A 105.3(13)
C39A C34A C33A 122.1(12)
C35A C34A Ho2 79.1(6)
C39A C34A Ho2 65.5(5)
C33A C34A Ho2 100.7(5)
C36A C35A C34A 122.2(15)
C36A C35A C31A 119.2(14)
C34A C35A C31A 109.3(12)
C36A C35A Ho2 69.7(6)
C34A C35A Ho2 69.4(5)
C31A C35A Ho2 104.5(5)
C35A C36A C50A 120.8(17)
C35A C36A C37A 117.2(15)
C50A C36A C37A 115.4(16)
C35A C36A Ho2 80.2(6)
C50A C36A Ho2 101.3(7)
C37A C36A Ho2 63.2(6)
C49A C37A C36A 115.9(15)
C49A C37A C38A 112.6(14)
C36A C37A C38A 119.7(13)
C49A C37A Ho2 87.3(6)
C36A C37A Ho2 82.1(6)
C38A C37A Ho2 66.6(5)
C39A C38A C43A 121.6(12)
C39A C38A C37A 121.2(14)
C43A C38A C37A 106.0(11)
C39A C38A Ho2 78.4(6)
C43A C38A Ho2 83.8(6)
C37A C38A Ho2 74.4(6)
C40A C39A C38A 119.8(14)
C40A C39A C34A 114.6(13)
C38A C39A C34A 115.2(13)
C40A C39A Ho2 91.6(6)
C38A C39A Ho2 65.6(6)
C34A C39A Ho2 80.9(6)
C39A C40A C41A 122.9(12)
C39A C40A C80A 122.0(13)
C41A C40A C80A 106.0(10)
C39A C40A Ho2 58.4(5)
C41A C40A Ho2 86.9(6)
C80A C40A Ho2 99.2(6)
C69A C41A C42A 122.2(12)
C69A C41A C40A 108.8(12)
C42A C41A C40A 118.9(11)
C2A C42A C41A 118.9(14)
C2A C42A C43A 111.9(13)
C41A C42A C43A 119.2(11)
C2A C42A Ho2 99.8(8)
C41A C42A Ho2 81.0(7)
C43A C42A Ho2 58.8(6)
C44A C43A C38A 108.5(13)
C44A C43A C42A 121.5(12)
C38A C43A C42A 117.4(11)
C44A C43A Ho2 82.2(7)
C38A C43A Ho2 60.2(6)
C42A C43A Ho2 90.4(6)
C45A C44A C43A 124.8(18)
C45A C44A C49A 118.3(16)
C43A C44A C49A 109.1(13)
C45A C44A Ho2 104.3(8)
C43A C44A Ho2 66.0(6)
C49A C44A Ho2 70.4(6)
C44A C45A C1A 111.7(16)
C44A C45A C46A 121(2)
C1A C45A C46A 120(2)
C45A C46A C47A 122(2)
C45A C46A C67A 119(2)
C47A C46A C67A 111.4(17)
C46A C47A C48A 118.7(18)
C46A C47A C63A 106.8(17)
C48A C47A C63A 125(2)
C49A C48A C51A 115(2)
C49A C48A C47A 123(2)
C51A C48A C47A 116.1(19)
C48A C49A C37A 128.6(18)
C48A C49A C44A 117.3(16)
C37A C49A C44A 103.7(12)
C48A C49A Ho2 100.3(7)
C37A C49A Ho2 60.2(5)
C44A C49A Ho2 75.6(6)
C36A C50A C51A 123.9(18)
C36A C50A C54A 120.0(15)
C51A C50A C54A 105.2(15)
C52A C51A C48A 119(2)
C52A C51A C50A 113(2)
C48A C51A C50A 120.2(19)
C51A C52A C62A 127(2)
C51A C52A C53A 105.6(18)
C62A C52A C53A 118.3(19)
C56A C53A C54A 117.5(19)
C56A C53A C52A 122.5(18)
C54A C53A C52A 111.1(18)
C30A C54A C53A 127.7(18)
C30A C54A C50A 117.5(15)
C53A C54A C50A 105.1(17)
C56A C55A C29A 119.7(16)
C56A C55A C22A 127.7(15)
C29A C55A C22A 104.5(14)
C56A C55A Lu1 100.4(7)
C29A C55A Lu1 77.2(6)
C22A C55A Lu1 62.1(7)
C53A C56A C55A 122.3(17)
C53A C56A C57A 113.5(18)
C55A C56A C57A 116.8(15)
C61A C57A C56A 127.3(17)
C61A C57A C58A 107.7(14)
C56A C57A C58A 116.3(15)
C21A C58A C57A 123.4(13)
C21A C58A C59A 121.6(12)
C57A C58A C59A 106.0(13)
C15A C59A C60A 122.4(14)
C15A C59A C58A 119.5(12)
C60A C59A C58A 109.7(11)
C61A C60A C65A 121.9(15)
C61A C60A C59A 106.0(13)
C65A C60A C59A 121.6(14)
C62A C61A C60A 126(2)
C62A C61A C57A 114(2)
C60A C61A C57A 110.6(15)
C61A C62A C52A 124(2)
C61A C62A C63A 112(2)
C52A C62A C63A 118(2)
C62A C63A C47A 116(2)
C62A C63A C64A 127.2(18)
C47A C63A C64A 106.1(17)
C67A C64A C65A 123.7(19)
C67A C64A C63A 107.9(16)
C65A C64A C63A 117.7(18)
C66A C65A C64A 121(2)
C66A C65A C60A 118.1(18)
C64A C65A C60A 115.2(18)
C65A C66A C7A 121.9(17)
C65A C66A C14A 120.8(17)
C7A C66A C14A 106.4(14)
C65A C66A Ho1 98.2(7)
C7A C66A Ho1 59.0(5)
C14A C66A Ho1 78.0(6)
C64A C67A C46A 107.8(19)
C64A C67A C6A 118.5(17)
C46A C67A C6A 124.0(17)
C73A C68A C3A 120.9(16)
C73A C68A C69A 116.9(17)
C3A C68A C69A 114.5(14)
C70A C69A C41A 109.1(12)
C70A C69A C68A 121.7(15)
C41A C69A C68A 119.4(14)
C71A C70A C69A 119.6(17)
C71A C70A C80A 124.3(18)
C69A C70A C80A 108.1(13)
C72A C71A C77A 122.4(19)
C72A C71A C70A 118(2)
C77A C71A C70A 111(2)
C71A C72A C74A 124(2)
C71A C72A C73A 124.4(17)
C74A C72A C73A 103.5(16)
C68A C73A C10A 122.1(18)
C68A C73A C72A 118.8(15)
C10A C73A C72A 109.4(17)
C75A C74A C72A 118.8(19)
C75A C74A C11A 116.9(18)
C72A C74A C11A 115.9(19)
C74A C75A C18A 117.9(19)
C74A C75A C76A 116.5(17)
C18A C75A C76A 117.0(18)
C77A C76A C25A 107.4(16)
C77A C76A C75A 124.4(18)
C25A C76A C75A 119.8(16)
C71A C77A C76A 113.7(18)
C71A C77A C78A 130.9(18)
C76A C77A C78A 106.5(16)
C26A C78A C79A 125.5(18)
C26A C78A C77A 111.2(15)
C79A C78A C77A 114.4(16)
C33A C79A C80A 118.8(17)
C33A C79A C78A 115.6(17)
C80A C79A C78A 118.4(17)
C79A C80A C70A 120.1(15)
C79A C80A C40A 122.4(14)
C70A C80A C40A 108.1(13)
N1P Ni1P N4P 90.02(19)
N1P Ni1P N3P 177.8(2)
N4P Ni1P N3P 89.97(19)
N1P Ni1P N2P 89.94(18)
N4P Ni1P N2P 177.9(2)
N3P Ni1P N2P 89.99(18)
C2P N1P C20P 104.0(5)
C2P N1P Ni1P 127.9(4)
C20P N1P Ni1P 128.1(4)
C9P N2P C6P 104.9(4)
C9P N2P Ni1P 127.3(4)
C6P N2P Ni1P 127.8(4)
C11P N3P C14P 104.2(4)
C11P N3P Ni1P 127.7(3)
C14P N3P Ni1P 128.1(4)
C19P N4P C16P 104.8(4)
C19P N4P Ni1P 127.9(4)
C16P N4P Ni1P 127.3(4)
C19P C1P C2P 124.2(5)
C19P C1P H1P 117.9
C2P C1P H1P 117.9
N1P C2P C1P 125.0(5)
N1P C2P C3P 111.6(5)
C1P C2P C3P 123.4(5)
C4P C3P C2P 106.1(5)
C4P C3P C21P 128.7(6)
C2P C3P C21P 125.2(6)
C3P C4P C20P 106.7(5)
C3P C4P C23P 128.7(6)
C20P C4P C23P 124.6(5)
C6P C5P C20P 125.1(5)
C6P C5P H5P 117.4
C20P C5P H5P 117.4
C5P C6P N2P 124.9(5)
C5P C6P C7P 124.3(5)
N2P C6P C7P 110.7(5)
C8P C7P C6P 107.2(5)
C8P C7P C25P 128.2(5)
C6P C7P C25P 124.6(5)
C7P C8P C9P 105.9(5)
C7P C8P C27P 129.6(5)
C9P C8P C27P 124.4(5)
N2P C9P C10P 125.8(5)
N2P C9P C8P 111.3(5)
C10P C9P C8P 122.9(5)
C11P C10P C9P 124.0(5)
C11P C10P H10P 118.0
C9P C10P H10P 118.0
C10P C11P N3P 125.2(5)
C10P C11P C12P 123.4(5)
N3P C11P C12P 111.4(5)
C13P C12P C11P 106.1(5)
C13P C12P C29P 129.2(5)
C11P C12P C29P 124.7(5)
C12P C13P C14P 106.6(5)
C12P C13P C31P 127.7(6)
C14P C13P C31P 125.5(5)
N3P C14P C15P 124.3(5)
N3P C14P C13P 111.8(5)
C15P C14P C13P 123.9(5)
C16P C15P C14P 124.6(5)
C16P C15P H15P 117.7
C14P C15P H15P 117.7
C15P C16P N4P 125.6(5)
C15P C16P C17P 123.7(5)
N4P C16P C17P 110.5(5)
C18P C17P C16P 107.3(5)
C18P C17P C33P 128.1(5)
C16P C17P C33P 124.6(6)
C17P C18P C19P 106.0(5)
C17P C18P C35P 128.1(6)
C19P C18P C35P 125.9(6)
N4P C19P C1P 125.0(5)
N4P C19P C18P 111.3(5)
C1P C19P C18P 123.7(5)
C5P C20P N1P 124.1(5)
C5P C20P C4P 124.2(5)
N1P C20P C4P 111.7(5)
C3P C21P C22P 112.9(7)
C3P C21P H21A 109.0
C22P C21P H21A 109.0
C3P C21P H21B 109.0
C22P C21P H21B 109.0
H21A C21P H21B 107.8
C21P C22P H22A 109.5
C21P C22P H22B 109.5
H22A C22P H22B 109.5
C21P C22P H22C 109.5
H22A C22P H22C 109.5
H22B C22P H22C 109.5
C4P C23P C24P 113.7(6)
C4P C23P H23A 108.8
C24P C23P H23A 108.8
C4P C23P H23B 108.8
C24P C23P H23B 108.8
H23A C23P H23B 107.7
C23P C24P H24A 109.5
C23P C24P H24B 109.5
H24A C24P H24B 109.5
C23P C24P H24C 109.5
H24A C24P H24C 109.5
H24B C24P H24C 109.5
C7P C25P C26P 112.5(6)
C7P C25P H25A 109.1
C26P C25P H25A 109.1
C7P C25P H25B 109.1
C26P C25P H25B 109.1
H25A C25P H25B 107.8
C25P C26P H26A 109.5
C25P C26P H26B 109.5
H26A C26P H26B 109.5
C25P C26P H26C 109.5
H26A C26P H26C 109.5
H26B C26P H26C 109.5
C8P C27P C28P 113.6(6)
C8P C27P H27A 108.8
C28P C27P H27A 108.8
C8P C27P H27B 108.8
C28P C27P H27B 108.8
H27A C27P H27B 107.7
C27P C28P H28A 109.5
C27P C28P H28B 109.5
H28A C28P H28B 109.5
C27P C28P H28C 109.5
H28A C28P H28C 109.5
H28B C28P H28C 109.5
C12P C29P C30P 112.7(6)
C12P C29P H29A 109.0
C30P C29P H29A 109.0
C12P C29P H29B 109.0
C30P C29P H29B 109.0
H29A C29P H29B 107.8
C29P C30P H30A 109.5
C29P C30P H30B 109.5
H30A C30P H30B 109.5
C29P C30P H30C 109.5
H30A C30P H30C 109.5
H30B C30P H30C 109.5
C13P C31P C32P 112.2(5)
C13P C31P H31A 109.2
C32P C31P H31A 109.2
C13P C31P H31B 109.2
C32P C31P H31B 109.2
H31A C31P H31B 107.9
C31P C32P H32A 109.5
C31P C32P H32B 109.5
H32A C32P H32B 109.5
C31P C32P H32C 109.5
H32A C32P H32C 109.5
H32B C32P H32C 109.5
C17P C33P C34P 113.1(6)
C17P C33P H33A 109.0
C34P C33P H33A 109.0
C17P C33P H33B 109.0
C34P C33P H33B 109.0
H33A C33P H33B 107.8
C33P C34P H34A 109.5
C33P C34P H34B 109.5
H34A C34P H34B 109.5
C33P C34P H34C 109.5
H34A C34P H34C 109.5
H34B C34P H34C 109.5
C18P C35P C36P 113.3(7)
C18P C35P H35A 108.9
C36P C35P H35A 108.9
C18P C35P H35B 108.9
C36P C35P H35B 108.9
H35A C35P H35B 107.7
C35P C36P H36A 109.5
C35P C36P H36B 109.5
H36A C36P H36B 109.5
C35P C36P H36C 109.5
H36A C36P H36C 109.5
H36B C36P H36C 109.5
C6S C1S C2S 119.3(9)
C6S C1S H1S 120.3
C2S C1S H1S 120.3
C3S C2S C1S 123.1(10)
C3S C2S H2S 118.4
C1S C2S H2S 118.4
C2S C3S C4S 117.8(11)
C2S C3S H3S 121.1
C4S C3S H3S 121.1
C5S C4S C3S 120.7(9)
C5S C4S H4S 119.7
C3S C4S H4S 119.7
C4S C5S C6S 118.1(9)
C4S C5S H5S 121.0
C6S C5S H5S 121.0
C1S C6S C5S 121.1(10)
C1S C6S H6S 119.5
C5S C6S H6S 119.5
C8S C7S C12S 120.0
C8S C7S H7S 120.0
C12S C7S H7S 120.0
C7S C8S C9S 120.0
C7S C8S H8S 120.0
C9S C8S H8S 120.0
C10S C9S C8S 120.0
C10S C9S H9S 120.0
C8S C9S H9S 120.0
C11S C10S C9S 120.0
C11S C10S H10S 120.0
C9S C10S H10S 120.0
C12S C11S C10S 120.0
C12S C11S H11S 120.0
C10S C11S H11S 120.0
C11S C12S C7S 120.0
C11S C12S H12S 120.0
C7S C12S H12S 120.0

loop_
_geom_bond_atom_site_label_1
_geom_bond_atom_site_label_2
_geom_bond_distance
Lu1 N1 2.071(6)
Lu1 C23A 2.206(11)
Lu1 C22A 2.301(14)
Lu1 C24A 2.389(14)
Lu1 C28A 2.471(13)
Lu1 C21A 2.518(12)
Lu1 C19A 2.572(11)
Lu1 C55A 2.582(12)
Lu1 C20A 2.646(10)
Lu1 C29A 2.681(11)
Lu1 C25A 2.833(11)
Lu1 C27A 2.877(11)
Ho1 N1 2.047(5)
Ho1 C8A 2.165(10)
Ho1 C7A 2.294(10)
Ho1 C9A 2.310(10)
Ho1 C6A 2.484(13)
Ho1 C13A 2.487(11)
Ho1 C4A 2.513(12)
Ho1 C5A 2.574(14)
Ho1 C66A 2.672(12)
Ho1 C10A 2.745(11)
Ho1 C14A 2.784(11)
Ho1 C12A 2.898(12)
Ho2 N1 2.007(5)
Ho2 C38A 2.192(10)
Ho2 C37A 2.302(10)
Ho2 C39A 2.359(10)
Ho2 C43A 2.511(12)
Ho2 C36A 2.555(11)
Ho2 C34A 2.559(9)
Ho2 C49A 2.649(10)
Ho2 C35A 2.684(10)
Ho2 C44A 2.724(11)
Ho2 C40A 2.770(10)
Ho2 C42A 2.934(13)
Lu2 Ho4 3.201(5)
Lu2 Ho3 3.689(4)
Ho3 Ho4 3.408(3)
Ho5 Ho8 3.435(10)
Ho6 Lu3 3.279(8)
Ho6 Ho7 3.406(6)
Ho7 Lu3 3.590(8)
Ho10 Ho11 3.152(17)
C1A C45A 1.38(2)
C1A C2A 1.43(2)
C1A C5A 1.62(3)
C2A C42A 1.387(18)
C2A C3A 1.45(2)
C3A C68A 1.39(2)
C3A C4A 1.48(2)
C4A C5A 1.38(2)
C4A C9A 1.43(2)
C5A C6A 1.28(2)
C6A C7A 1.44(2)
C6A C67A 1.52(2)
C7A C8A 1.41(2)
C7A C66A 1.50(2)
C8A C9A 1.464(19)
C8A C13A 1.48(2)
C9A C10A 1.37(2)
C10A C73A 1.374(19)
C10A C11A 1.52(2)
C11A C12A 1.39(2)
C11A C74A 1.41(2)
C12A C13A 1.38(2)
C12A C17A 1.42(2)
C13A C14A 1.45(2)
C14A C15A 1.471(19)
C14A C66A 1.52(2)
C15A C59A 1.356(16)
C15A C16A 1.364(17)
C16A C20A 1.451(19)
C16A C17A 1.502(19)
C17A C18A 1.414(19)
C18A C75A 1.37(2)
C18A C19A 1.54(2)
C19A C24A 1.36(2)
C19A C20A 1.485(18)
C20A C21A 1.46(2)
C21A C22A 1.38(2)
C21A C58A 1.422(18)
C22A C23A 1.49(2)
C22A C55A 1.50(2)
C23A C24A 1.41(2)
C23A C28A 1.63(2)
C24A C25A 1.46(2)
C25A C76A 1.43(2)
C25A C26A 1.45(2)
C26A C78A 1.39(2)
C26A C27A 1.50(2)
C27A C28A 1.31(2)
C27A C32A 1.40(2)
C28A C29A 1.38(2)
C29A C30A 1.49(2)
C29A C55A 1.49(2)
C30A C54A 1.32(2)
C30A C31A 1.427(19)
C31A C32A 1.397(19)
C31A C35A 1.465(19)
C32A C33A 1.492(19)
C33A C79A 1.31(2)
C33A C34A 1.55(2)
C34A C35A 1.432(18)
C34A C39A 1.432(19)
C35A C36A 1.364(19)
C36A C50A 1.40(2)
C36A C37A 1.47(2)
C37A C49A 1.424(19)
C37A C38A 1.50(2)
C38A C39A 1.414(18)
C38A C43A 1.483(19)
C39A C40A 1.389(17)
C40A C41A 1.462(18)
C40A C80A 1.490(19)
C41A C69A 1.438(18)
C41A C42A 1.444(18)
C42A C43A 1.499(19)
C43A C44A 1.450(19)
C44A C45A 1.36(2)
C44A C49A 1.58(2)
C45A C46A 1.41(2)
C46A C47A 1.42(2)
C46A C67A 1.42(2)
C47A C48A 1.42(2)
C47A C63A 1.43(2)
C48A C49A 1.37(2)
C48A C51A 1.38(2)
C50A C51A 1.45(2)
C50A C54A 1.54(2)
C51A C52A 1.36(2)
C52A C62A 1.39(2)
C52A C53A 1.51(3)
C53A C56A 1.34(2)
C53A C54A 1.40(2)
C55A C56A 1.41(2)
C56A C57A 1.46(2)
C57A C61A 1.45(2)
C57A C58A 1.48(2)
C58A C59A 1.488(18)
C59A C60A 1.461(19)
C60A C61A 1.45(2)
C60A C65A 1.46(2)
C61A C62A 1.35(2)
C62A C63A 1.39(3)
C63A C64A 1.52(2)
C64A C67A 1.38(2)
C64A C65A 1.39(2)
C65A C66A 1.30(2)
C68A C73A 1.34(2)
C68A C69A 1.49(2)
C69A C70A 1.44(2)
C70A C71A 1.38(2)
C70A C80A 1.45(2)
C71A C72A 1.34(2)
C71A C77A 1.34(2)
C72A C74A 1.37(2)
C72A C73A 1.50(2)
C74A C75A 1.34(2)
C75A C76A 1.43(2)
C76A C77A 1.41(2)
C77A C78A 1.45(2)
C78A C79A 1.43(2)
C79A C80A 1.40(2)
Ni1P N1P 1.961(5)
Ni1P N4P 1.964(4)
Ni1P N3P 1.966(5)
Ni1P N2P 1.966(4)
N1P C2P 1.371(7)
N1P C20P 1.383(7)
N2P C9P 1.367(7)
N2P C6P 1.380(7)
N3P C11P 1.374(7)
N3P C14P 1.377(7)
N4P C19P 1.370(8)
N4P C16P 1.378(7)
C1P C19P 1.378(9)
C1P C2P 1.380(8)
C1P H1P 0.9500
C2P C3P 1.451(9)
C3P C4P 1.358(9)
C3P C21P 1.494(9)
C4P C20P 1.433(8)
C4P C23P 1.509(8)
C5P C6P 1.362(8)
C5P C20P 1.382(8)
C5P H5P 0.9500
C6P C7P 1.438(8)
C7P C8P 1.355(9)
C7P C25P 1.507(8)
C8P C9P 1.451(7)
C8P C27P 1.487(8)
C9P C10P 1.372(8)
C10P C11P 1.370(8)
C10P H10P 0.9500
C11P C12P 1.453(8)
C12P C13P 1.359(8)
C12P C29P 1.502(9)
C13P C14P 1.438(8)
C13P C31P 1.498(8)
C14P C15P 1.380(8)
C15P C16P 1.362(9)
C15P H15P 0.9500
C16P C17P 1.445(8)
C17P C18P 1.349(9)
C17P C33P 1.518(8)
C18P C19P 1.450(8)
C18P C35P 1.480(9)
C21P C22P 1.518(15)
C21P H21A 0.9900
C21P H21B 0.9900
C22P H22A 0.9800
C22P H22B 0.9800
C22P H22C 0.9800
C23P C24P 1.517(12)
C23P H23A 0.9900
C23P H23B 0.9900
C24P H24A 0.9800
C24P H24B 0.9800
C24P H24C 0.9800
C25P C26P 1.522(12)
C25P H25A 0.9900
C25P H25B 0.9900
C26P H26A 0.9800
C26P H26B 0.9800
C26P H26C 0.9800
C27P C28P 1.521(10)
C27P H27A 0.9900
C27P H27B 0.9900
C28P H28A 0.9800
C28P H28B 0.9800
C28P H28C 0.9800
C29P C30P 1.528(11)
C29P H29A 0.9900
C29P H29B 0.9900
C30P H30A 0.9800
C30P H30B 0.9800
C30P H30C 0.9800
C31P C32P 1.523(11)
C31P H31A 0.9900
C31P H31B 0.9900
C32P H32A 0.9800
C32P H32B 0.9800
C32P H32C 0.9800
C33P C34P 1.518(11)
C33P H33A 0.9900
C33P H33B 0.9900
C34P H34A 0.9800
C34P H34B 0.9800
C34P H34C 0.9800
C35P C36P 1.512(14)
C35P H35A 0.9900
C35P H35B 0.9900
C36P H36A 0.9800
C36P H36B 0.9800
C36P H36C 0.9800
C1S C6S 1.330(13)
C1S C2S 1.365(15)
C1S H1S 0.9500
C2S C3S 1.335(14)
C2S H2S 0.9500
C3S C4S 1.387(17)
C3S H3S 0.9500
C4S C5S 1.385(17)
C4S H4S 0.9500
C5S C6S 1.389(15)
C5S H5S 0.9500
C6S H6S 0.9500
C7S C8S 1.3900
C7S C12S 1.3900
C7S H7S 0.9500
C8S C9S 1.3900
C8S H8S 0.9500
C9S C10S 1.3900
C9S H9S 0.9500
C10S C11S 1.3900
C10S H10S 0.9500
C11S C12S 1.3900
C11S H11S 0.9500
C12S H12S 0.9500

loop_
_geom_torsion_atom_site_label_1
_geom_torsion_atom_site_label_2
_geom_torsion_atom_site_label_3
_geom_torsion_atom_site_label_4
_geom_torsion
C45A C1A C2A C42A 5(2)
C5A C1A C2A C42A 151.7(12)
C45A C1A C2A C3A -143.4(14)
C5A C1A C2A C3A 3.0(13)
C42A C2A C3A C68A -7.5(19)
C1A C2A C3A C68A 142.3(12)
C42A C2A C3A C4A -152.7(11)
C1A C2A C3A C4A -2.9(14)
C68A C3A C4A C5A -147.5(11)
C2A C3A C4A C5A 1.4(14)
C68A C3A C4A C9A 0.8(16)
C2A C3A C4A C9A 149.7(11)
C68A C3A C4A Ho1 -67.3(11)
C2A C3A C4A Ho1 81.6(11)
C9A C4A C5A C6A 0(2)
C3A C4A C5A C6A 148.1(14)
Ho1 C4A C5A C6A 49.9(14)
C9A C4A C5A C1A -147.3(11)
C3A C4A C5A C1A 0.4(13)
Ho1 C4A C5A C1A -97.8(8)
C9A C4A C5A Ho1 -49.4(10)
C3A C4A C5A Ho1 98.2(9)
C45A C1A C5A C6A -2.7(19)
C2A C1A C5A C6A -152.3(13)
C45A C1A C5A C4A 147.5(12)
C2A C1A C5A C4A -2.1(13)
C45A C1A C5A Ho1 72.9(13)
C2A C1A C5A Ho1 -76.7(10)
C4A C5A C6A C7A 4(2)
C1A C5A C6A C7A 148.5(13)
Ho1 C5A C6A C7A 54.1(10)
C4A C5A C6A C67A -144.1(16)
C1A C5A C6A C67A 0.4(19)
Ho1 C5A C6A C67A -94.0(11)
C4A C5A C6A Ho1 -50.1(13)
C1A C5A C6A Ho1 94.4(11)
C5A C6A C7A C8A -5.4(19)
C67A C6A C7A C8A 143.4(12)
Ho1 C6A C7A C8A 55.7(10)
C5A C6A C7A C66A -141.8(14)
C67A C6A C7A C66A 7.0(15)
Ho1 C6A C7A C66A -80.7(9)
C5A C6A C7A Ho1 -61.1(12)
C67A C6A C7A Ho1 87.7(9)
C6A C7A C8A C9A 2.5(17)
C66A C7A C8A C9A 142.9(11)
Ho1 C7A C8A C9A 64.8(9)
C6A C7A C8A C13A -140.6(12)
C66A C7A C8A C13A -0.1(12)
Ho1 C7A C8A C13A -78.3(7)
C6A C7A C8A Ho1 -62.4(11)
C66A C7A C8A Ho1 78.1(8)
C5A C4A C9A C10A 143.3(13)
C3A C4A C9A C10A -1.7(16)
Ho1 C4A C9A C10A 88.7(10)
C5A C4A C9A C8A -3.3(16)
C3A C4A C9A C8A -148.3(11)
Ho1 C4A C9A C8A -58.0(8)
C5A C4A C9A Ho1 54.6(11)
C3A C4A C9A Ho1 -90.3(10)
C7A C8A C9A C10A -143.9(12)
C13A C8A C9A C10A -3.6(15)
Ho1 C8A C9A C10A -78.9(10)
C7A C8A C9A C4A 1.8(15)
C13A C8A C9A C4A 142.0(11)
Ho1 C8A C9A C4A 66.7(9)
C7A C8A C9A Ho1 -65.0(10)
C13A C8A C9A Ho1 75.3(9)
C4A C9A C10A C73A 2.4(18)
C8A C9A C10A C73A 147.0(12)
Ho1 C9A C10A C73A 83.5(12)
C4A C9A C10A C11A -143.1(11)
C8A C9A C10A C11A 1.5(15)
Ho1 C9A C10A C11A -62.0(11)
C4A C9A C10A Ho1 -81.1(9)
C8A C9A C10A Ho1 63.5(8)
C9A C10A C11A C12A 2.6(16)
C73A C10A C11A C12A -147.4(11)
Ho1 C10A C11A C12A -45.4(10)
C9A C10A C11A C74A 150.7(10)
C73A C10A C11A C74A 0.7(11)
Ho1 C10A C11A C74A 102.7(7)
C74A C11A C12A C13A -143.5(14)
C10A C11A C12A C13A -4.5(16)
C74A C11A C12A C17A 6.3(17)
C10A C11A C12A C17A 145.3(11)
C74A C11A C12A Ho1 -96.3(12)
C10A C11A C12A Ho1 42.8(9)
C11A C12A C13A C14A 144.7(12)
C17A C12A C13A C14A -3.7(16)
Ho1 C12A C13A C14A 86.5(9)
C11A C12A C13A C8A 2.3(17)
C17A C12A C13A C8A -146.1(12)
Ho1 C12A C13A C8A -55.8(8)
C11A C12A C13A Ho1 58.2(12)
C17A C12A C13A Ho1 -90.2(10)
C7A C8A C13A C12A 146.1(11)
C9A C8A C13A C12A 1.8(16)
Ho1 C8A C13A C12A 72.8(11)
C7A C8A C13A C14A -0.2(12)
C9A C8A C13A C14A -144.5(10)
Ho1 C8A C13A C14A -73.5(8)
C7A C8A C13A Ho1 73.3(8)
C9A C8A C13A Ho1 -71.0(8)
C12A C13A C14A C15A -0.6(16)
C8A C13A C14A C15A 146.1(10)
Ho1 C13A C14A C15A 89.8(10)
C12A C13A C14A C66A -146.4(11)
C8A C13A C14A C66A 0.4(11)
Ho1 C13A C14A C66A -55.9(7)
C12A C13A C14A Ho1 -90.4(9)
C8A C13A C14A Ho1 56.3(6)
C13A C14A C15A C59A -145.2(11)
C66A C14A C15A C59A -4.3(14)
Ho1 C14A C15A C59A -78.8(10)
C13A C14A C15A C16A 5.1(15)
C66A C14A C15A C16A 146.0(11)
Ho1 C14A C15A C16A 71.6(10)
C59A C15A C16A C20A 1.2(16)
C14A C15A C16A C20A -147.6(11)
C59A C15A C16A C17A 143.9(10)
C14A C15A C16A C17A -4.9(13)
C13A C12A C17A C18A 149.6(10)
C11A C12A C17A C18A -1.0(13)
Ho1 C12A C17A C18A 87.3(10)
C13A C12A C17A C16A 3.9(15)
C11A C12A C17A C16A -146.7(10)
Ho1 C12A C17A C16A -58.4(11)
C15A C16A C17A C18A -146.3(10)
C20A C16A C17A C18A 2.6(11)
C15A C16A C17A C12A 0.6(14)
C20A C16A C17A C12A 149.5(10)
C12A C17A C18A C75A -3.9(16)
C16A C17A C18A C75A 144.8(12)
C12A C17A C18A C19A -151.5(10)
C16A C17A C18A C19A -2.8(11)
C75A C18A C19A C24A 1.8(17)
C17A C18A C19A C24A 151.4(11)
C75A C18A C19A C20A -147.5(10)
C17A C18A C19A C20A 2.1(11)
C75A C18A C19A Lu1 -68.2(12)
C17A C18A C19A Lu1 81.4(8)
C15A C16A C20A C21A -1.1(16)
C17A C16A C20A C21A -147.9(9)
C15A C16A C20A C19A 145.7(10)
C17A C16A C20A C19A -1.1(11)
C15A C16A C20A Lu1 71.8(12)
C17A C16A C20A Lu1 -75.0(8)
C24A C19A C20A C16A -150.8(12)
C18A C19A C20A C16A -0.6(11)
Lu1 C19A C20A C16A -98.7(7)
C24A C19A C20A C21A -7.4(18)
C18A C19A C20A C21A 142.8(12)
Lu1 C19A C20A C21A 44.7(11)
C24A C19A C20A Lu1 -52.1(10)
C18A C19A C20A Lu1 98.1(8)
C16A C20A C21A C22A 151.3(11)
C19A C20A C21A C22A 10.8(17)
Lu1 C20A C21A C22A 56.2(10)
C16A C20A C21A C58A 0.7(15)
C19A C20A C21A C58A -139.9(12)
Lu1 C20A C21A C58A -94.5(10)
C16A C20A C21A Lu1 95.1(9)
C19A C20A C21A Lu1 -45.4(11)
C58A C21A C22A C23A 142.9(14)
C20A C21A C22A C23A -6.0(18)
Lu1 C21A C22A C23A 58.0(11)
C58A C21A C22A C55A 6.2(18)
C20A C21A C22A C55A -142.7(12)
Lu1 C21A C22A C55A -78.7(10)
C58A C21A C22A Lu1 84.9(11)
C20A C21A C22A Lu1 -64.0(10)
C21A C22A C23A C24A -2(2)
C55A C22A C23A C24A 135.1(15)
Lu1 C22A C23A C24A 63.7(13)
C21A C22A C23A C28A -140.0(14)
C55A C22A C23A C28A -3.0(14)
Lu1 C22A C23A C28A -74.4(8)
C21A C22A C23A Lu1 -65.6(12)
C55A C22A C23A Lu1 71.4(10)
C20A C19A C24A C23A -1.2(18)
C18A C19A C24A C23A -147.1(13)
Lu1 C19A C24A C23A -57.6(10)
C20A C19A C24A C25A 144.7(13)
C18A C19A C24A C25A -1.2(18)
Lu1 C19A C24A C25A 88.3(11)
C20A C19A C24A Lu1 56.5(11)
C18A C19A C24A Lu1 -89.4(11)
C22A C23A C24A C19A 6(2)
C28A C23A C24A C19A 137.9(13)
Lu1 C23A C24A C19A 67.1(11)
C22A C23A C24A C25A -136.8(15)
C28A C23A C24A C25A -4.6(19)
Lu1 C23A C24A C25A -75.4(12)
C22A C23A C24A Lu1 -61.4(13)
C28A C23A C24A Lu1 70.8(10)
C19A C24A C25A C76A -1(2)
C23A C24A C25A C76A 142.6(16)
Lu1 C24A C25A C76A 81.2(15)
C19A C24A C25A C26A -144.7(13)
C23A C24A C25A C26A -1.5(19)
Lu1 C24A C25A C26A -63.0(12)
C19A C24A C25A Lu1 -81.7(10)
C23A C24A C25A Lu1 61.4(10)
C76A C25A C26A C78A 1.8(12)
C24A C25A C26A C78A 151.6(11)
Lu1 C25A C26A C78A 102.5(8)
C76A C25A C26A C27A -141.9(13)
C24A C25A C26A C27A 7.8(19)
Lu1 C25A C26A C27A -41.3(13)
C78A C26A C27A C28A -146.4(13)
C25A C26A C27A C28A -7(2)
C78A C26A C27A C32A 1.5(15)
C25A C26A C27A C32A 140.9(14)
C78A C26A C27A Lu1 -98.6(10)
C25A C26A C27A Lu1 40.8(13)
C32A C27A C28A C29A -4(2)
C26A C27A C28A C29A 143.0(15)
Lu1 C27A C28A C29A 84.3(12)
C32A C27A C28A C23A -147.0(13)
C26A C27A C28A C23A 0.1(19)
Lu1 C27A C28A C23A -58.6(9)
C32A C27A C28A Lu1 -88.4(12)
C26A C27A C28A Lu1 58.7(14)
C24A C23A C28A C27A 5.5(19)
C22A C23A C28A C27A 147.7(13)
Lu1 C23A C28A C27A 76.7(12)
C24A C23A C28A C29A -142.3(12)
C22A C23A C28A C29A -0.1(13)
Lu1 C23A C28A C29A -71.1(9)
C24A C23A C28A Lu1 -71.3(10)
C22A C23A C28A Lu1 71.0(7)
C27A C28A C29A C30A 1(2)
C23A C28A C29A C30A 147.4(11)
Lu1 C28A C29A C30A 90.9(11)
C27A C28A C29A C55A -143.7(14)
C23A C28A C29A C55A 3.2(14)
Lu1 C28A C29A C55A -53.3(10)
C27A C28A C29A Lu1 -90.4(13)
C23A C28A C29A Lu1 56.5(7)
C28A C29A C30A C54A -148.2(13)
C55A C29A C30A C54A -4.6(15)
Lu1 C29A C30A C54A -78.3(12)
C28A C29A C30A C31A 3.7(16)
C55A C29A C30A C31A 147.2(10)
Lu1 C29A C30A C31A 73.5(10)
C54A C30A C31A C32A 146.0(12)
C29A C30A C31A C32A -4.2(14)
C54A C30A C31A C35A 1.7(16)
C29A C30A C31A C35A -148.5(10)
C30A C31A C32A C27A 1.0(16)
C35A C31A C32A C27A 148.2(11)
C30A C31A C32A C33A -146.6(10)
C35A C31A C32A C33A 0.6(11)
C28A C27A C32A C31A 3.4(17)
C26A C27A C32A C31A -144.4(11)
Lu1 C27A C32A C31A -58.1(13)
C28A C27A C32A C33A 147.0(12)
C26A C27A C32A C33A -0.7(14)
Lu1 C27A C32A C33A 85.5(11)
C31A C32A C33A C79A 146.4(12)
C27A C32A C33A C79A -2.5(16)
C31A C32A C33A C34A -0.9(10)
C27A C32A C33A C34A -149.8(10)
C79A C33A C34A C35A -148.0(10)
C32A C33A C34A C35A 0.8(9)
C79A C33A C34A C39A 1.2(15)
C32A C33A C34A C39A 150.0(10)
C79A C33A C34A Ho2 -66.6(11)
C32A C33A C34A Ho2 82.3(8)
C39A C34A C35A C36A -2.6(16)
C33A C34A C35A C36A 145.8(10)
Ho2 C34A C35A C36A 47.5(10)
C39A C34A C35A C31A -148.8(10)
C33A C34A C35A C31A -0.5(10)
Ho2 C34A C35A C31A -98.7(7)
C39A C34A C35A Ho2 -50.1(9)
C33A C34A C35A Ho2 98.3(6)
C32A C31A C35A C36A -147.5(10)
C30A C31A C35A C36A -0.6(14)
C32A C31A C35A C34A -0.1(11)
C30A C31A C35A C34A 146.9(10)
C32A C31A C35A Ho2 -72.9(10)
C30A C31A C35A Ho2 74.0(11)
C34A C35A C36A C50A -144.8(12)
C31A C35A C36A C50A -1.7(15)
Ho2 C35A C36A C50A -97.4(10)
C34A C35A C36A C37A 5.5(15)
C31A C35A C36A C37A 148.6(10)
Ho2 C35A C36A C37A 52.9(8)
C34A C35A C36A Ho2 -47.4(10)
C31A C35A C36A Ho2 95.7(8)
C35A C36A C37A C49A -144.8(11)
C50A C36A C37A C49A 7.1(14)
Ho2 C36A C37A C49A -83.1(8)
C35A C36A C37A C38A -4.5(15)
C50A C36A C37A C38A 147.4(10)
Ho2 C36A C37A C38A 57.2(8)
C35A C36A C37A Ho2 -61.7(9)
C50A C36A C37A Ho2 90.2(9)
C49A C37A C38A C39A 142.0(11)
C36A C37A C38A C39A 0.5(15)
Ho2 C37A C38A C39A 65.7(9)
C49A C37A C38A C43A -2.3(12)
C36A C37A C38A C43A -143.8(10)
Ho2 C37A C38A C43A -78.6(7)
C49A C37A C38A Ho2 76.3(8)
C36A C37A C38A Ho2 -65.2(9)
C43A C38A C39A C40A -1.7(17)
C37A C38A C39A C40A -140.6(11)
Ho2 C38A C39A C40A -76.9(10)
C43A C38A C39A C34A 141.3(12)
C37A C38A C39A C34A 2.5(14)
Ho2 C38A C39A C34A 66.1(9)
C43A C38A C39A Ho2 75.2(9)
C37A C38A C39A Ho2 -63.6(8)
C35A C34A C39A C40A 143.4(11)
C33A C34A C39A C40A 0.0(14)
Ho2 C34A C39A C40A 87.5(8)
C35A C34A C39A C38A -1.7(15)
C33A C34A C39A C38A -145.0(10)
Ho2 C34A C39A C38A -57.5(8)
C35A C34A C39A Ho2 55.8(10)
C33A C34A C39A Ho2 -87.5(9)
C38A C39A C40A C41A 0.9(17)
C34A C39A C40A C41A -142.4(11)
Ho2 C39A C40A C41A -61.7(11)
C38A C39A C40A C80A 143.1(11)
C34A C39A C40A C80A -0.1(14)
Ho2 C39A C40A C80A 80.6(10)
C38A C39A C40A Ho2 62.5(9)
C34A C39A C40A Ho2 -80.7(8)
C39A C40A C41A C69A 146.9(10)
C80A C40A C41A C69A -0.4(11)
Ho2 C40A C41A C69A 98.2(7)
C39A C40A C41A C42A 0.7(16)
C80A C40A C41A C42A -146.6(10)
Ho2 C40A C41A C42A -47.9(10)
C1A C2A C42A C41A -142.9(13)
C3A C2A C42A C41A 4.1(17)
C1A C2A C42A C43A 2.5(17)
C3A C2A C42A C43A 149.5(11)
C1A C2A C42A Ho2 -57.8(13)
C3A C2A C42A Ho2 89.2(11)
C69A C41A C42A C2A -0.1(17)
C40A C41A C42A C2A 141.4(12)
C69A C41A C42A C43A -142.9(11)
C40A C41A C42A C43A -1.4(16)
C69A C41A C42A Ho2 -96.4(10)
C40A C41A C42A Ho2 45.1(9)
C39A C38A C43A C44A -141.5(11)
C37A C38A C43A C44A 2.7(11)
Ho2 C38A C43A C44A -69.2(8)
C39A C38A C43A C42A 1.0(16)
C37A C38A C43A C42A 145.2(10)
Ho2 C38A C43A C42A 73.3(10)
C39A C38A C43A Ho2 -72.3(10)
C37A C38A C43A Ho2 71.8(7)
C2A C42A C43A C44A -7.2(16)
C41A C42A C43A C44A 138.0(12)
Ho2 C42A C43A C44A 81.1(10)
C2A C42A C43A C38A -144.6(11)
C41A C42A C43A C38A 0.6(15)
Ho2 C42A C43A C38A -56.3(8)
C2A C42A C43A Ho2 -88.4(10)
C41A C42A C43A Ho2 56.8(11)
C38A C43A C44A C45A 146.1(13)
C42A C43A C44A C45A 5.4(19)
Ho2 C43A C44A C45A 91.1(12)
C38A C43A C44A C49A -2.2(12)
C42A C43A C44A C49A -142.8(11)
Ho2 C43A C44A C49A -57.1(8)
C38A C43A C44A Ho2 55.0(7)
C42A C43A C44A Ho2 -85.7(10)
C43A C44A C45A C1A 1.8(18)
C49A C44A C45A C1A 147.5(12)
Ho2 C44A C45A C1A 72.3(13)
C43A C44A C45A C46A -147.7(14)
C49A C44A C45A C46A -2.1(19)
Ho2 C44A C45A C46A -77.3(15)
C2A C1A C45A C44A -7(2)
C5A C1A C45A C44A -148.5(11)
C2A C1A C45A C46A 142.5(15)
C5A C1A C45A C46A 1.4(19)
C44A C45A C46A C47A 3(2)
C1A C45A C46A C47A -144.1(16)
C44A C45A C46A C67A 149.2(15)
C1A C45A C46A C67A 2(2)
C45A C46A C47A C48A 0(2)
C67A C46A C47A C48A -148.2(11)
C45A C46A C47A C63A 148.7(13)
C67A C46A C47A C63A 0.3(13)
C46A C47A C48A C49A -4.4(18)
C63A C47A C48A C49A -146.7(14)
C46A C47A C48A C51A 146.6(14)
C63A C47A C48A C51A 4.4(18)
C51A C48A C49A C37A -7.3(18)
C47A C48A C49A C37A 144.0(15)
C51A C48A C49A C44A -146.1(13)
C47A C48A C49A C44A 5.2(17)
C51A C48A C49A Ho2 -67.2(13)
C47A C48A C49A Ho2 84.1(13)
C36A C37A C49A C48A 1.1(17)
C38A C37A C49A C48A -142.0(13)
Ho2 C37A C49A C48A -78.8(13)
C36A C37A C49A C44A 144.1(10)
C38A C37A C49A C44A 1.0(12)
Ho2 C37A C49A C44A 64.2(8)
C36A C37A C49A Ho2 79.9(8)
C38A C37A C49A Ho2 -63.2(7)
C45A C44A C49A C48A -1.9(17)
C43A C44A C49A C48A 148.7(11)
Ho2 C44A C49A C48A 94.2(10)
C45A C44A C49A C37A -149.9(11)
C43A C44A C49A C37A 0.7(12)
Ho2 C44A C49A C37A -53.8(7)
C45A C44A C49A Ho2 -96.1(11)
C43A C44A C49A Ho2 54.5(8)
C35A C36A C50A C51A 141.6(13)
C37A C36A C50A C51A -9.2(16)
Ho2 C36A C50A C51A 56.3(14)
C35A C36A C50A C54A 2.9(16)
C37A C36A C50A C54A -147.9(11)
Ho2 C36A C50A C54A -82.4(12)
C49A C48A C51A C52A 151.0(12)
C47A C48A C51A C52A -2.2(17)
C49A C48A C51A C50A 5.0(17)
C47A C48A C51A C50A -148.1(12)
C36A C50A C51A C52A -144.6(13)
C54A C50A C51A C52A -0.9(12)
C36A C50A C51A C48A 3.1(19)
C54A C50A C51A C48A 146.8(12)
C48A C51A C52A C62A -3.2(19)
C50A C51A C52A C62A 145.1(14)
C48A C51A C52A C53A -148.3(12)
C50A C51A C52A C53A 0.0(13)
C51A C52A C53A C56A 147.5(12)
C62A C52A C53A C56A -1.1(18)
C51A C52A C53A C54A 1.1(13)
C62A C52A C53A C54A -147.5(12)
C31A C30A C54A C53A -141.2(15)
C29A C30A C54A C53A 8(2)
C31A C30A C54A C50A -0.6(16)
C29A C30A C54A C50A 148.7(10)
C56A C53A C54A C30A -6(2)
C52A C53A C54A C30A 142.7(15)
C56A C53A C54A C50A -149.9(12)
C52A C53A C54A C50A -1.6(11)
C36A C50A C54A C30A -1.7(16)
C51A C50A C54A C30A -147.1(11)
C36A C50A C54A C53A 146.9(11)
C51A C50A C54A C53A 1.5(11)
C28A C29A C55A C56A 146.1(12)
C30A C29A C55A C56A -0.5(15)
Lu1 C29A C55A C56A 94.7(10)
C28A C29A C55A C22A -4.9(15)
C30A C29A C55A C22A -151.6(11)
Lu1 C29A C55A C22A -56.3(8)
C28A C29A C55A Lu1 51.4(10)
C30A C29A C55A Lu1 -95.2(8)
C21A C22A C55A C56A -3(2)
C23A C22A C55A C56A -143.1(13)
Lu1 C22A C55A C56A -81.3(13)
C21A C22A C55A C29A 144.9(11)
C23A C22A C55A C29A 4.8(15)
Lu1 C22A C55A C29A 66.6(8)
C21A C22A C55A Lu1 78.2(10)
C23A C22A C55A Lu1 -61.8(9)
C54A C53A C56A C55A -0.6(19)
C52A C53A C56A C55A -145.0(13)
C54A C53A C56A C57A 148.3(12)
C52A C53A C56A C57A 3.9(16)
C29A C55A C56A C53A 3.2(18)
C22A C55A C56A C53A 146.9(15)
Lu1 C55A C56A C53A 84.2(13)
C29A C55A C56A C57A -144.8(11)
C22A C55A C56A C57A -1.1(19)
Lu1 C55A C56A C57A -63.7(12)
C53A C56A C57A C61A -5.5(16)
C55A C56A C57A C61A 145.2(13)
C53A C56A C57A C58A -148.7(11)
C55A C56A C57A C58A 2.0(15)
C22A C21A C58A C57A -5.7(18)
C20A C21A C58A C57A 141.9(12)
Lu1 C21A C58A C57A 60.3(12)
C22A C21A C58A C59A -148.0(12)
C20A C21A C58A C59A -0.4(16)
Lu1 C21A C58A C59A -82.0(11)
C61A C57A C58A C21A -148.9(11)
C56A C57A C58A C21A 1.1(16)
C61A C57A C58A C59A -1.7(11)
C56A C57A C58A C59A 148.3(9)
C16A C15A C59A C60A -145.6(11)
C14A C15A C59A C60A 3.9(13)
C16A C15A C59A C58A -0.8(15)
C14A C15A C59A C58A 148.8(10)
C21A C58A C59A C15A 0.5(16)
C57A C58A C59A C15A -147.5(9)
C21A C58A C59A C60A 149.4(10)
C57A C58A C59A C60A 1.4(11)
C15A C59A C60A C61A 147.2(10)
C58A C59A C60A C61A -0.6(11)
C15A C59A C60A C65A 1.9(15)
C58A C59A C60A C65A -145.9(10)
C65A C60A C61A C62A 1.2(18)
C59A C60A C61A C62A -144.0(13)
C65A C60A C61A C57A 144.7(11)
C59A C60A C61A C57A -0.5(12)
C56A C57A C61A C62A 3.7(17)
C58A C57A C61A C62A 149.4(11)
C56A C57A C61A C60A -144.2(12)
C58A C57A C61A C60A 1.4(13)
C60A C61A C62A C52A 142.2(16)
C57A C61A C62A C52A -0.2(19)
C60A C61A C62A C63A -8.2(18)
C57A C61A C62A C63A -150.6(12)
C51A C52A C62A C61A -142.3(17)
C53A C52A C62A C61A -1(2)
C51A C52A C62A C63A 6.5(19)
C53A C52A C62A C63A 147.8(13)
C61A C62A C63A C47A 148.6(12)
C52A C62A C63A C47A -3.9(17)
C61A C62A C63A C64A 9.8(19)
C52A C62A C63A C64A -142.7(15)
C46A C47A C63A C62A -147.1(12)
C48A C47A C63A C62A -1.2(18)
C46A C47A C63A C64A -0.2(12)
C48A C47A C63A C64A 145.7(13)
C62A C63A C64A C67A 141.7(14)
C47A C63A C64A C67A -0.1(13)
C62A C63A C64A C65A -4.1(19)
C47A C63A C64A C65A -145.9(11)
C67A C64A C65A C66A 9(2)
C63A C64A C65A C66A 148.6(13)
C67A C64A C65A C60A -143.8(14)
C63A C64A C65A C60A -3.7(15)
C61A C60A C65A C66A -147.9(12)
C59A C60A C65A C66A -7.9(16)
C61A C60A C65A C64A 5.2(15)
C59A C60A C65A C64A 145.1(11)
C64A C65A C66A C7A -4.8(19)
C60A C65A C66A C7A 146.7(12)
C64A C65A C66A C14A -144.1(13)
C60A C65A C66A C14A 7.5(17)
C64A C65A C66A Ho1 -63.3(14)
C60A C65A C66A Ho1 88.3(11)
C8A C7A C66A C65A -143.9(13)
C6A C7A C66A C65A -3.1(18)
Ho1 C7A C66A C65A -79.7(13)
C8A C7A C66A C14A 0.4(12)
C6A C7A C66A C14A 141.2(11)
Ho1 C7A C66A C14A 64.5(8)
C8A C7A C66A Ho1 -64.1(7)
C6A C7A C66A Ho1 76.7(9)
C13A C14A C66A C65A 144.2(12)
C15A C14A C66A C65A -1.6(17)
Ho1 C14A C66A C65A 92.4(11)
C13A C14A C66A C7A -0.5(11)
C15A C14A C66A C7A -146.3(10)
Ho1 C14A C66A C7A -52.3(7)
C13A C14A C66A Ho1 51.8(7)
C15A C14A C66A Ho1 -94.0(9)
C65A C64A C67A C46A 143.6(14)
C63A C64A C67A C46A 0.3(13)
C65A C64A C67A C6A -4.0(19)
C63A C64A C67A C6A -147.3(11)
C45A C46A C67A C64A -150.0(13)
C47A C46A C67A C64A -0.4(13)
C45A C46A C67A C6A -5(2)
C47A C46A C67A C6A 144.9(14)
C5A C6A C67A C64A 145.3(14)
C7A C6A C67A C64A -3.7(16)
Ho1 C6A C67A C64A 63.0(12)
C5A C6A C67A C46A 3(2)
C7A C6A C67A C46A -145.7(13)
Ho1 C6A C67A C46A -79.0(15)
C2A C3A C68A C73A -142.6(14)
C4A C3A C68A C73A -0.7(16)
C2A C3A C68A C69A 5.8(17)
C4A C3A C68A C69A 147.8(10)
C42A C41A C69A C70A 145.0(11)
C40A C41A C69A C70A 0.2(12)
C42A C41A C69A C68A -1.4(16)
C40A C41A C69A C68A -146.3(9)
C73A C68A C69A C70A 6.4(15)
C3A C68A C69A C70A -143.4(12)
C73A C68A C69A C41A 148.5(11)
C3A C68A C69A C41A -1.2(15)
C41A C69A C70A C71A -150.1(11)
C68A C69A C70A C71A -4.5(16)
C41A C69A C70A C80A 0.2(12)
C68A C69A C70A C80A 145.7(10)
C69A C70A C71A C72A 0.2(17)
C80A C70A C71A C72A -145.0(13)
C69A C70A C71A C77A 150.0(12)
C80A C70A C71A C77A 4.9(16)
C77A C71A C72A C74A -0.8(19)
C70A C71A C72A C74A 145.5(14)
C77A C71A C72A C73A -144.0(14)
C70A C71A C72A C73A 2.3(18)
C3A C68A C73A C10A 1.4(19)
C69A C68A C73A C10A -146.3(12)
C3A C68A C73A C72A 143.8(12)
C69A C68A C73A C72A -3.9(15)
C9A C10A C73A C68A -2.3(19)
C11A C10A C73A C68A 146.7(13)
Ho1 C10A C73A C68A 56.4(15)
C9A C10A C73A C72A -147.9(12)
C11A C10A C73A C72A 1.2(12)
Ho1 C10A C73A C72A -89.1(11)
C71A C72A C73A C68A -0.3(18)
C74A C72A C73A C68A -149.5(11)
C71A C72A C73A C10A 146.5(12)
C74A C72A C73A C10A -2.7(12)
C71A C72A C74A C75A 1.3(18)
C73A C72A C74A C75A 150.8(11)
C71A C72A C74A C11A -146.0(13)
C73A C72A C74A C11A 3.4(13)
C12A C11A C74A C75A -6.6(19)
C10A C11A C74A C75A -150.7(12)
C12A C11A C74A C72A 141.4(14)
C10A C11A C74A C72A -2.7(13)
C72A C74A C75A C18A -145.8(12)
C11A C74A C75A C18A 1.2(17)
C72A C74A C75A C76A 1.1(17)
C11A C74A C75A C76A 148.2(11)
C17A C18A C75A C74A 3.8(18)
C19A C18A C75A C74A 146.4(13)
C17A C18A C75A C76A -143.0(13)
C19A C18A C75A C76A -0.5(16)
C26A C25A C76A C77A -1.9(12)
C24A C25A C76A C77A -147.8(13)
Lu1 C25A C76A C77A -89.3(9)
C26A C25A C76A C75A 147.6(11)
C24A C25A C76A C75A 1.8(19)
Lu1 C25A C76A C75A 60.2(13)
C74A C75A C76A C77A -4.3(17)
C18A C75A C76A C77A 143.0(13)
C74A C75A C76A C25A -148.4(13)
C18A C75A C76A C25A -1.1(17)
C72A C71A C77A C76A -2.0(17)
C70A C71A C77A C76A -150.4(11)
C72A C71A C77A C78A 140.3(16)
C70A C71A C77A C78A -8.1(19)
C25A C76A C77A C71A 152.4(11)
C75A C76A C77A C71A 4.7(17)
C25A C76A C77A C78A 1.2(12)
C75A C76A C77A C78A -146.5(12)
C25A C26A C78A C79A -146.2(12)
C27A C26A C78A C79A 0.6(18)
C25A C26A C78A C77A -1.0(12)
C27A C26A C78A C77A 145.8(11)
C71A C77A C78A C26A -144.4(15)
C76A C77A C78A C26A -0.1(13)
C71A C77A C78A C79A 4.9(19)
C76A C77A C78A C79A 149.2(10)
C32A C33A C79A C80A -145.4(12)
C34A C33A C79A C80A -2.2(15)
C32A C33A C79A C78A 4.5(16)
C34A C33A C79A C78A 147.7(11)
C26A C78A C79A C33A -3.7(17)
C77A C78A C79A C33A -147.9(11)
C26A C78A C79A C80A 146.4(13)
C77A C78A C79A C80A 2.1(15)
C33A C79A C80A C70A 144.5(12)
C78A C79A C80A C70A -4.6(15)
C33A C79A C80A C40A 2.2(16)
C78A C79A C80A C40A -146.9(11)
C71A C70A C80A C79A 1.0(17)
C69A C70A C80A C79A -147.6(11)
C71A C70A C80A C40A 148.1(11)
C69A C70A C80A C40A -0.4(12)
C39A C40A C80A C79A -1.0(15)
C41A C40A C80A C79A 146.7(10)
Ho2 C40A C80A C79A 57.3(11)
C39A C40A C80A C70A -147.2(10)
C41A C40A C80A C70A 0.5(11)
Ho2 C40A C80A C70A -88.9(8)
C20P N1P C2P C1P -179.4(6)
Ni1P N1P C2P C1P -0.7(9)
C20P N1P C2P C3P -1.2(7)
Ni1P N1P C2P C3P 177.5(4)
C19P C1P C2P N1P 0.1(11)
C19P C1P C2P C3P -177.9(7)
N1P C2P C3P C4P 1.1(8)
C1P C2P C3P C4P 179.3(6)
N1P C2P C3P C21P -176.5(7)
C1P C2P C3P C21P 1.8(12)
C2P C3P C4P C20P -0.5(8)
C21P C3P C4P C20P 176.9(8)
C2P C3P C4P C23P -177.4(7)
C21P C3P C4P C23P 0.0(13)
C20P C5P C6P N2P 3.4(10)
C20P C5P C6P C7P -176.0(6)
C9P N2P C6P C5P 179.9(6)
Ni1P N2P C6P C5P -1.8(9)
C9P N2P C6P C7P -0.7(6)
Ni1P N2P C6P C7P 177.6(4)
C5P C6P C7P C8P -179.6(6)
N2P C6P C7P C8P 1.0(7)
C5P C6P C7P C25P 1.3(10)
N2P C6P C7P C25P -178.1(6)
C6P C7P C8P C9P -0.9(7)
C25P C7P C8P C9P 178.2(6)
C6P C7P C8P C27P -177.4(7)
C25P C7P C8P C27P 1.6(12)
C6P N2P C9P C10P 178.8(6)
Ni1P N2P C9P C10P 0.5(9)
C6P N2P C9P C8P 0.2(7)
Ni1P N2P C9P C8P -178.2(4)
C7P C8P C9P N2P 0.5(7)
C27P C8P C9P N2P 177.3(6)
C7P C8P C9P C10P -178.2(6)
C27P C8P C9P C10P -1.4(10)
N2P C9P C10P C11P -2.1(10)
C8P C9P C10P C11P 176.4(6)
C9P C10P C11P N3P 3.4(10)
C9P C10P C11P C12P -176.0(6)
C14P N3P C11P C10P 179.8(6)
Ni1P N3P C11P C10P -3.0(9)
C14P N3P C11P C12P -0.8(7)
Ni1P N3P C11P C12P 176.5(4)
C10P C11P C12P C13P -179.6(6)
N3P C11P C12P C13P 0.9(7)
C10P C11P C12P C29P 3.3(10)
N3P C11P C12P C29P -176.1(6)
C11P C12P C13P C14P -0.6(7)
C29P C12P C13P C14P 176.2(7)
C11P C12P C13P C31P -175.8(6)
C29P C12P C13P C31P 1.1(12)
C11P N3P C14P C15P 178.7(6)
Ni1P N3P C14P C15P 1.5(9)
C11P N3P C14P C13P 0.4(7)
Ni1P N3P C14P C13P -176.9(4)
C12P C13P C14P N3P 0.2(7)
C31P C13P C14P N3P 175.5(6)
C12P C13P C14P C15P -178.2(6)
C31P C13P C14P C15P -2.9(10)
N3P C14P C15P C16P -1.2(10)
C13P C14P C15P C16P 177.0(6)
C14P C15P C16P N4P -1.0(10)
C14P C15P C16P C17P -177.5(6)
C19P N4P C16P C15P -177.0(6)
Ni1P N4P C16P C15P 2.7(9)
C19P N4P C16P C17P -0.1(6)
Ni1P N4P C16P C17P 179.7(4)
C15P C16P C17P C18P 176.4(6)
N4P C16P C17P C18P -0.6(7)
C15P C16P C17P C33P -2.9(10)
N4P C16P C17P C33P -179.9(6)
C16P C17P C18P C19P 1.0(7)
C33P C17P C18P C19P -179.7(6)
C16P C17P C18P C35P -178.2(7)
C33P C17P C18P C35P 1.1(12)
C16P N4P C19P C1P 179.2(6)
Ni1P N4P C19P C1P -0.6(9)
C16P N4P C19P C18P 0.7(7)
Ni1P N4P C19P C18P -179.0(4)
C2P C1P C19P N4P 0.6(11)
C2P C1P C19P C18P 178.8(6)
C17P C18P C19P N4P -1.1(7)
C35P C18P C19P N4P 178.1(6)
C17P C18P C19P C1P -179.6(6)
C35P C18P C19P C1P -0.4(11)
C6P C5P C20P N1P -2.4(10)
C6P C5P C20P C4P 175.1(6)
C2P N1P C20P C5P 178.7(6)
Ni1P N1P C20P C5P 0.0(9)
C2P N1P C20P C4P 0.9(7)
Ni1P N1P C20P C4P -177.8(4)
C3P C4P C20P C5P -178.0(6)
C23P C4P C20P C5P -0.9(11)
C3P C4P C20P N1P -0.2(8)
C23P C4P C20P N1P 176.9(6)
C4P C3P C21P C22P -94.2(10)
C2P C3P C21P C22P 82.7(10)
C3P C4P C23P C24P 98.9(9)
C20P C4P C23P C24P -77.5(9)
C8P C7P C25P C26P -100.4(9)
C6P C7P C25P C26P 78.6(8)
C7P C8P C27P C28P 103.0(8)
C9P C8P C27P C28P -73.0(9)
C13P C12P C29P C30P -97.1(8)
C11P C12P C29P C30P 79.2(9)
C12P C13P C31P C32P 93.0(9)
C14P C13P C31P C32P -81.2(8)
C18P C17P C33P C34P -91.5(9)
C16P C17P C33P C34P 87.7(9)
C17P C18P C35P C36P 92.4(9)
C19P C18P C35P C36P -86.6(9)
C6S C1S C2S C3S 1.0(14)
C1S C2S C3S C4S -0.9(15)
C2S C3S C4S C5S -0.6(15)
C3S C4S C5S C6S 1.8(15)
C2S C1S C6S C5S 0.3(13)
C4S C5S C6S C1S -1.7(14)
C12S C7S C8S C9S 0.0
C7S C8S C9S C10S 0.0
C8S C9S C10S C11S 0.0
C9S C10S C11S C12S 0.0
C10S C11S C12S C7S 0.0
C8S C7S C12S C11S 0.0
